data_1576727
loop_
_publ_author_name
'Maji, Milan'
'Zeng, Landley'
'Schrock, Richard R.'
'Conley, Matthew P.'
'Carta, Veronica'

_publ_section_title
;
 Formation of tungsten ethylidene complexes from diethyl complexes through
 a proton-catalyzed rearrangement of ethylene.
;
_journal_issue 1
_journal_name_full 'Chemical science'
_journal_page_first 421
_journal_page_last 429
_journal_paper_doi 10.1039/d5sc07302b
_journal_volume 17
_journal_year 2026
_chemical_formula_moiety 'C56 H68 F9 N5 O W2, 0.5(C4 H10 O)'
_chemical_formula_sum 'C58 H73 F9 N5 O1.5 W2'
_chemical_formula_weight 1402.91
_space_group_crystal_system orthorhombic
_space_group_IT_number 33
_space_group_name_Hall 'P 2c -2n'
_space_group_name_H-M_alt 'P n a 21'
_atom_sites_solution_hydrogens mixed
_atom_sites_solution_primary dual
_audit_creation_date 2025-08-14
_audit_creation_method
;
Olex2 1.3
(compiled 2020.11.12 svn.r5f609507 for OlexSys, GUI svn.r6408)
;
_audit_update_record
;
2025-08-15 deposited with the CCDC.	2025-11-03 downloaded from the CCDC.
;
_cell_angle_alpha 90
_cell_angle_beta 90
_cell_angle_gamma 90
_cell_formula_units_Z 8
_cell_length_a 20.8163(6)
_cell_length_b 13.7960(4)
_cell_length_c 39.1164(11)
_cell_measurement_reflns_used 9777
_cell_measurement_temperature 100.0
_cell_measurement_theta_max 70.04
_cell_measurement_theta_min 4.40
_cell_volume 11233.5(6)
_computing_cell_refinement 'SAINT V8.40B (Bruker, 2016)'
_computing_data_reduction 'SAINT V8.40B (Bruker, 2016)'
_computing_molecular_graphics 'Olex2 1.3 (Dolomanov et al., 2009)'
_computing_publication_material 'Olex2 1.3 (Dolomanov et al., 2009)'
_computing_structure_refinement 'XL  (Sheldrick, 2008)'
_diffrn_ambient_temperature 100.0
_diffrn_measured_fraction_theta_full 1.000
_diffrn_measured_fraction_theta_max 0.998
_diffrn_measurement_device_type 'Bruker D8 VENTURE'
_diffrn_measurement_method '\f and \w scans'
_diffrn_radiation_type CuK\a
_diffrn_radiation_wavelength 1.54178
_diffrn_reflns_av_R_equivalents 0.0780
_diffrn_reflns_av_unetI/netI 0.0385
_diffrn_reflns_Laue_measured_fraction_full 1.000
_diffrn_reflns_Laue_measured_fraction_max 0.998
_diffrn_reflns_limit_h_max 25
_diffrn_reflns_limit_h_min -25
_diffrn_reflns_limit_k_max 16
_diffrn_reflns_limit_k_min -16
_diffrn_reflns_limit_l_max 47
_diffrn_reflns_limit_l_min -47
_diffrn_reflns_number 193781
_diffrn_reflns_point_group_measured_fraction_full 0.999
_diffrn_reflns_point_group_measured_fraction_max 0.997
_diffrn_reflns_theta_full 67.679
_diffrn_reflns_theta_max 70.178
_diffrn_reflns_theta_min 2.259
_diffrn_source_current 1.1
_diffrn_source_power 0.055
_diffrn_source_voltage 50.0
_diffrn_standards_number 0
_exptl_absorpt_coefficient_mu 8.095
_exptl_absorpt_correction_T_max 0.7533
_exptl_absorpt_correction_T_min 0.6014
_exptl_absorpt_correction_type multi-scan
_exptl_absorpt_process_details
;
SADABS-2016/2 (Bruker,2016/2) was used for absorption correction.
wR2(int) was 0.1640 before and 0.0850 after correction.
The Ratio of minimum to maximum transmission is 0.7984.
The \l/2 correction factor is Not present.
;
_exptl_crystal_colour red
_exptl_crystal_colour_primary red
_exptl_crystal_density_diffrn 1.659
_exptl_crystal_description plate
_exptl_crystal_F_000 5576
_exptl_crystal_preparation synthesized
_exptl_crystal_recrystallization_method 'slow cooling of diethyl ether'
_exptl_crystal_size_max 0.11
_exptl_crystal_size_mid 0.06
_exptl_crystal_size_min 0.05
_refine_diff_density_max 3.052
_refine_diff_density_min -3.561
_refine_diff_density_rms 0.188
_refine_ls_abs_structure_details
;
 Refined as an inversion twin.
;
_refine_ls_abs_structure_Flack 0.242(18)
_refine_ls_extinction_method none
_refine_ls_goodness_of_fit_ref 1.132
_refine_ls_hydrogen_treatment constr
_refine_ls_matrix_type full
_refine_ls_number_parameters 1210
_refine_ls_number_reflns 21316
_refine_ls_number_restraints 1513
_refine_ls_restrained_S_all 1.101
_refine_ls_R_factor_all 0.0535
_refine_ls_R_factor_gt 0.0493
_refine_ls_shift/su_max 0.001
_refine_ls_shift/su_mean 0.000
_refine_ls_structure_factor_coef Fsqd
_refine_ls_weighting_details 'w=1/[\s^2^(Fo^2^)+(0.0165P)^2^+186.8509P] where P=(Fo^2^+2Fc^2^)/3'
_refine_ls_weighting_scheme calc
_refine_ls_wR_factor_gt 0.1194
_refine_ls_wR_factor_ref 0.1219
_reflns_Friedel_coverage 0.966
_reflns_Friedel_fraction_full 0.999
_reflns_Friedel_fraction_max 0.995
_reflns_number_gt 20091
_reflns_number_total 21316
_reflns_threshold_expression 'I > 2\s(I)'
_cod_data_source_file d5sc07302b1.cif
_cod_data_source_block rrs284mm_a
_cod_original_formula_sum 'C58 H73 F9 N5 O1.50 W2'
_cod_database_code 1576727
_shelx_shelxl_version_number 2019/1
_shelx_space_group_comment
;
The symmetry employed for this shelxl refinement is uniquely defined
by the following loop, which should always be used as a source of
symmetry information in preference to the above space-group names.
They are only intended as comments.
;
_shelx_estimated_absorpt_t_max 0.688
_shelx_estimated_absorpt_t_min 0.470
_olex2_refinement_description
;
1. Twinned data refinement
 Scales: 0.758(18)
 0.242(18)
2. Fixed Uiso
 At 1.2 times of:
  All C(H) groups, All C(H,H) groups, All N(H) groups
 At 1.5 times of:
  All C(H,H,H) groups
3. Restrained distances
 C61-C62 \\sim C57-C58 \\sim C60-C59 \\sim C64-C63
 with sigma of 0.02
 O2-C58 \\sim O2-C59 \\sim O3-C62 \\sim O3-C63
 with sigma of 0.02
 F4A-C55A \\sim F4B-C55B
 with sigma of 0.02
 F3A-C54A \\sim F3B-C54B
 with sigma of 0.02
 F2A-C54A \\sim F2B-C54B
 with sigma of 0.02
 F2A-C53A \\sim F2B-C53A
 with sigma of 0.04
 F9A-C53A \\sim F9B-C53A
 with sigma of 0.04
 C53A-F6A \\sim C53A-F6B
 with sigma of 0.04
 F1A-C54A \\sim F1B-C54B
 with sigma of 0.02
 F5A-C55A \\sim F5B-C55B
 with sigma of 0.02
 F5A-C53A \\sim F5B-C53A
 with sigma of 0.04
 F9A-F7A \\sim F9B-F7B
 with sigma of 0.04
 C54A-C53A \\sim C54B-C53A
 with sigma of 0.02
 F8A-F7A \\sim F8B-F7B
 with sigma of 0.04
 C56A-F9A \\sim C56B-F9B
 with sigma of 0.02
 C56A-C53A \\sim C56B-C53A
 with sigma of 0.02
 C56A-F8A \\sim C56B-F8B
 with sigma of 0.02
 C56A-F7A \\sim C56B-F7B
 with sigma of 0.02
 F2A-F1A \\sim F2B-F1B
 with sigma of 0.04
 F1A-C53A \\sim F1B-C53A
 with sigma of 0.04
 F5A-F6A \\sim F5B-F6B
 with sigma of 0.04
 C53A-C55A \\sim C53A-C55B
 with sigma of 0.02
 F6A-C55A \\sim F6B-C55B
 with sigma of 0.02
 F9A-F8A \\sim F9B-F8B
 with sigma of 0.04
 C53A-F8A \\sim C53A-F8B
 with sigma of 0.04
 C53A-F7A \\sim C53A-F7B
 with sigma of 0.04
 F3A-F2A \\sim F3B-F2B
 with sigma of 0.04
 F3A-F1A \\sim F3B-F1B
 with sigma of 0.04
 F3A-C53A \\sim F3B-C53A
 with sigma of 0.04
 F4A-F5A \\sim F4B-F5B
 with sigma of 0.04
 F4A-C53A \\sim F4B-C53A
 with sigma of 0.04
 F4A-F6A \\sim F4B-F6B
 with sigma of 0.04
4. Uiso/Uaniso restraints and constraints
Uanis(C61) = Uanis(C64) = Uanis(C63) = Uanis(O3) = Uanis(C62) = Uanis(C57) =
Uanis(C58) = Uanis(O2) = Uanis(C59) = Uanis(C60)
Uanis(F5A) = Uanis(F6A) = Uanis(C55A) = Uanis(F4B) = Uanis(F6B) = Uanis(C55B) =
Uanis(F4A) = Uanis(F5B)
Uanis(F3B) = Uanis(F3A) = Uanis(C54B) = Uanis(C54A) = Uanis(F1B) = Uanis(F1A) =
Uanis(F2A) = Uanis(F2B)
Uanis(F4A) = Uanis(F5A) = Uanis(F6A) = Uanis(C55A) = Uanis(F4B) = Uanis(F5B) =
Uanis(F6B) = Uanis(C55B)
Uanis(F8A) = Uanis(F9B) = Uanis(F8B) = Uanis(F9A) = Uanis(F7A) = Uanis(F7B) =
Uanis(C56B) = Uanis(C56A)
Uanis(C20A) = Uanis(C21A) = Uanis(C19A) = Uanis(C22A) = Uanis(C23A)
Uanis(N5) = Uanis(C56) = Uanis(C55) = Uanis(C54) = Uanis(C53) = Uanis(C52)
Uanis(N5A) = Uanis(C48A) = Uanis(C49A) = Uanis(C50A) = Uanis(C51A) = Uanis(C52A)
Uanis(N1) = Uanis(C1) = Uanis(C2) = Uanis(C3) = Uanis(C4) = Uanis(C5) =
Uanis(C6) = Uanis(C8) = Uanis(C7) = Uanis(C9) = Uanis(C11) = Uanis(C10)
Uanis(N3) = Uanis(C28)
5. Rigid body (RIGU) restrains
 All non-hydrogen atoms
 with sigma for 1-2 distances of 0.004 and sigma for 1-3 distances of 0.004
6. Others
 Sof(O3)=Sof(C61)=Sof(H61A)=Sof(H61B)=Sof(H61C)=Sof(C62)=Sof(H62A)=Sof(H62B)=
 Sof(C63)=Sof(H63A)=Sof(H63B)=Sof(C64)=Sof(H64A)=Sof(H64B)=Sof(H64C)=1-FVAR(1)
 Sof(O2)=Sof(C57)=Sof(H57A)=Sof(H57B)=Sof(H57C)=Sof(C58)=Sof(H58A)=Sof(H58B)=
 Sof(C59)=Sof(H59A)=Sof(H59B)=Sof(C60)=Sof(H60A)=Sof(H60B)=Sof(H60C)=FVAR(1)
 Sof(F1B)=Sof(F2B)=Sof(F3B)=Sof(F4B)=Sof(F5B)=Sof(F6B)=Sof(F7B)=Sof(F8B)=
 Sof(F9B)=Sof(C54B)=Sof(C55B)=Sof(C56B)=1-FVAR(2)
 Sof(F1A)=Sof(F2A)=Sof(F3A)=Sof(F4A)=Sof(F5A)=Sof(F6A)=Sof(F7A)=Sof(F8A)=
 Sof(F9A)=Sof(C54A)=Sof(C55A)=Sof(C56A)=FVAR(2)
7.a Riding coordinates:
 C61(H61A,H61B,H61C), C64(H64A,H64B,H64C)
7.b Ternary CH refined with riding coordinates:
 N1A(H1A), C9A(H9A), C21A(H21A), C26A(H26A), C33A(H33A), C38A(H38A),
 C45A(H45A), N1(H1), C9(H9), C21(H21), C30(H30), C37(H37), C42(H42), C49(H49)
7.c Secondary CH2 refined with riding coordinates:
 C15A(H15A,H15B), C15(H15C,H15D), C58(H58A,H58B), C59(H59A,H59B), C62(H62A,
 H62B), C63(H63A,H63B)
7.d Aromatic/amide H refined with riding coordinates:
 C5A(H5A), C6A(H6A), C7A(H7A), C17A(H17A), C18A(H18A), C19A(H19A), C29A(H29A),
 C30A(H30A), C31A(H31A), C41A(H41A), C42A(H42A), C43A(H43A), C48A(H48A),
 C49A(H49A), C50A(H50A), C51A(H51A), C52A(H52A), C5(H5), C6(H6), C7(H7),
 C17(H17), C18(H18), C19(H19), C33(H33), C34(H34), C35(H35), C45(H45), C46(H46),
  C47(H47), C52(H52), C53(H53), C54(H54), C55(H55), C56(H56)
7.e Idealised Me refined as rotating group:
 C4A(H4AA,H4AB,H4AC), C10A(H10A,H10B,H10C), C11A(H11A,H11B,H11C), C16A(H16A,
 H16B,H16C), C22A(H22A,H22B,H22C), C23A(H23A,H23B,H23C), C27A(H27A,H27B,H27C),
 C28A(H28A,H28B,H28C), C34A(H34A,H34B,H34C), C35A(H35A,H35B,H35C), C39A(H39A,
 H39B,H39C), C40A(H40A,H40B,H40C), C46A(H46A,H46B,H46C), C47A(H47A,H47B,H47C),
 C4(H4A,H4B,H4C), C10(H10D,H10E,H10F), C11(H11D,H11E,H11F), C16(H16D,H16E,H16F),
  C22(H22D,H22E,H22F), C23(H23D,H23E,H23F), C31(H31B,H31C,H31D), C32(H32A,H32B,
 H32C), C38(H38B,H38C,H38D), C39(H39D,H39E,H39F), C43(H43B,H43C,H43D), C44(H44A,
 H44B,H44C), C50(H50B,H50C,H50D), C51(H51B,H51C,H51D), C57(H57A,H57B,H57C),
 C60(H60A,H60B,H60C)
;
_olex2_submission_special_instructions 'No special instructions were received'

loop_
_space_group_symop_operation_xyz
'x, y, z'
'-x, -y, z+1/2'
'x+1/2, -y+1/2, z'
'-x+1/2, y+1/2, z+1/2'

loop_
_atom_site_label
_atom_site_type_symbol
_atom_site_fract_x
_atom_site_fract_y
_atom_site_fract_z
_atom_site_U_iso_or_equiv
_atom_site_adp_type
_atom_site_occupancy
_atom_site_site_symmetry_order
_atom_site_calc_flag
_atom_site_refinement_flags_posn
_atom_site_refinement_flags_adp
_atom_site_refinement_flags_occupancy
_atom_site_disorder_assembly
_atom_site_disorder_group
W1A W 0.67494(3) 0.45628(5) 0.38099(2) 0.01685(14) Uani 1 1 d . . . . .
W2A W 0.56153(3) 0.52421(5) 0.34336(2) 0.01649(14) Uani 1 1 d . . . . .
O1A O 0.6930(6) 0.4575(8) 0.4304(3) 0.026(2) Uani 1 1 d . . . . .
N1A N 0.5833(6) 0.5418(9) 0.3965(3) 0.017(2) Uani 1 1 d . . . . .
H1A H 0.553590 0.511783 0.413545 0.020 Uiso 1 1 calc R U . . .
N2A N 0.6152(6) 0.3830(10) 0.3585(4) 0.019(2) Uani 1 1 d . . . . .
N3A N 0.7510(6) 0.4238(10) 0.3653(3) 0.022(3) Uani 1 1 d . . . . .
N4A N 0.5141(6) 0.6234(9) 0.3298(3) 0.020(3) Uani 1 1 d . . . . .
N5A N 0.4766(7) 0.4475(10) 0.3683(4) 0.0247(14) Uani 1 1 d . . . . .
C1A C 0.6134(7) 0.6331(12) 0.4051(4) 0.021(3) Uani 1 1 d . . . . .
C2A C 0.6618(7) 0.6548(10) 0.3806(4) 0.018(2) Uani 1 1 d . . . . .
C3A C 0.6646(7) 0.5837(11) 0.3517(4) 0.020(3) Uani 1 1 d . . . . .
C4A C 0.7108(8) 0.6103(12) 0.3233(4) 0.022(3) Uani 1 1 d . . . . .
H4AA H 0.723686 0.551505 0.311072 0.033 Uiso 1 1 calc R U . . .
H4AB H 0.748836 0.641504 0.333143 0.033 Uiso 1 1 calc R U . . .
H4AC H 0.689672 0.655028 0.307457 0.033 Uiso 1 1 calc R U . . .
C5A C 0.7003(8) 0.7338(12) 0.3853(5) 0.028(3) Uani 1 1 d . . . . .
H5A H 0.733244 0.748390 0.369327 0.034 Uiso 1 1 calc R U . . .
C6A C 0.6906(9) 0.7930(13) 0.4139(5) 0.033(4) Uani 1 1 d . . . . .
H6A H 0.718462 0.846379 0.417881 0.039 Uiso 1 1 calc R U . . .
C7A C 0.6403(9) 0.7743(13) 0.4365(5) 0.031(3) Uani 1 1 d . . . . .
H7A H 0.632793 0.817473 0.454999 0.037 Uiso 1 1 calc R U . . .
C8A C 0.6009(8) 0.6936(13) 0.4325(5) 0.027(3) Uani 1 1 d . . . . .
C9A C 0.5439(8) 0.6788(12) 0.4557(5) 0.028(3) Uani 1 1 d . . . . .
H9A H 0.534378 0.607845 0.456883 0.034 Uiso 1 1 calc R U . . .
C10A C 0.5529(10) 0.7169(14) 0.4923(5) 0.038(4) Uani 1 1 d . . . . .
H10A H 0.591489 0.687950 0.502291 0.057 Uiso 1 1 calc R U . . .
H10B H 0.515325 0.699506 0.506083 0.057 Uiso 1 1 calc R U . . .
H10C H 0.557473 0.787583 0.491739 0.057 Uiso 1 1 calc R U . . .
C11A C 0.4847(9) 0.7312(17) 0.4399(5) 0.045(5) Uani 1 1 d . . . . .
H11A H 0.491177 0.801449 0.441086 0.068 Uiso 1 1 calc R U . . .
H11B H 0.446029 0.713612 0.452783 0.068 Uiso 1 1 calc R U . . .
H11C H 0.479752 0.711394 0.416025 0.068 Uiso 1 1 calc R U . . .
C12A C 0.6074(7) 0.3049(11) 0.3355(4) 0.019(3) Uani 1 1 d . . . . .
C13A C 0.5732(7) 0.3225(12) 0.3056(4) 0.021(3) Uani 1 1 d . . . . .
C14A C 0.5507(8) 0.4245(12) 0.2992(4) 0.023(3) Uani 1 1 d . . . . .
C15A C 0.5993(8) 0.4930(12) 0.2934(4) 0.021(3) Uani 1 1 d . . . . .
H15A H 0.590521 0.541826 0.275423 0.025 Uiso 1 1 calc R U . . .
H15B H 0.643771 0.467545 0.292591 0.025 Uiso 1 1 calc R U . . .
C16A C 0.4899(8) 0.4307(14) 0.2769(4) 0.029(4) Uani 1 1 d . . . . .
H16A H 0.478665 0.498917 0.273240 0.043 Uiso 1 1 calc R U . . .
H16B H 0.454363 0.397738 0.288509 0.043 Uiso 1 1 calc R U . . .
H16C H 0.498028 0.399513 0.254842 0.043 Uiso 1 1 calc R U . . .
C17A C 0.5644(8) 0.2469(12) 0.2819(5) 0.024(3) Uani 1 1 d . . . . .
H17A H 0.541160 0.258271 0.261355 0.029 Uiso 1 1 calc R U . . .
C18A C 0.5894(8) 0.1563(12) 0.2885(4) 0.024(3) Uani 1 1 d . . . . .
H18A H 0.585280 0.106110 0.271983 0.029 Uiso 1 1 calc R U . . .
C19A C 0.6207(8) 0.1385(13) 0.3191(5) 0.0273(15) Uani 1 1 d . . . . .
H19A H 0.637716 0.075661 0.323281 0.033 Uiso 1 1 calc R U . . .
C20A C 0.6279(8) 0.2090(12) 0.3436(5) 0.0273(15) Uani 1 1 d . . . . .
C21A C 0.6521(8) 0.1843(12) 0.3795(5) 0.0273(15) Uani 1 1 d . . . . .
H21A H 0.668600 0.245129 0.390287 0.033 Uiso 1 1 calc R U . . .
C22A C 0.7057(8) 0.1096(12) 0.3800(5) 0.0273(15) Uani 1 1 d . . . . .
H22A H 0.718293 0.096559 0.403707 0.041 Uiso 1 1 calc R U . . .
H22B H 0.742688 0.134522 0.367293 0.041 Uiso 1 1 calc R U . . .
H22C H 0.690544 0.049483 0.369355 0.041 Uiso 1 1 calc R U . . .
C23A C 0.5943(8) 0.1488(13) 0.4005(5) 0.0273(15) Uani 1 1 d . . . . .
H23A H 0.573281 0.095265 0.388413 0.041 Uiso 1 1 calc R U . . .
H23B H 0.563753 0.202152 0.403478 0.041 Uiso 1 1 calc R U . . .
H23C H 0.609068 0.126376 0.422920 0.041 Uiso 1 1 calc R U . . .
C24A C 0.8142(7) 0.4104(12) 0.3538(4) 0.021(3) Uani 1 1 d . . . . .
C25A C 0.8282(8) 0.3445(11) 0.3274(4) 0.022(3) Uani 1 1 d . . . . .
C26A C 0.7744(8) 0.2853(12) 0.3107(4) 0.026(3) Uani 1 1 d . . . . .
H26A H 0.737687 0.281825 0.327104 0.031 Uiso 1 1 calc R U . . .
C27A C 0.7941(8) 0.1820(13) 0.3017(5) 0.032(4) Uani 1 1 d . . . . .
H27A H 0.826455 0.183330 0.283536 0.048 Uiso 1 1 calc R U . . .
H27B H 0.756357 0.145755 0.293862 0.048 Uiso 1 1 calc R U . . .
H27C H 0.812078 0.150322 0.322004 0.048 Uiso 1 1 calc R U . . .
C28A C 0.7514(10) 0.3401(15) 0.2787(5) 0.039(4) Uani 1 1 d . . . . .
H28A H 0.740300 0.406842 0.284883 0.058 Uiso 1 1 calc R U . . .
H28B H 0.713489 0.307634 0.269200 0.058 Uiso 1 1 calc R U . . .
H28C H 0.785753 0.340727 0.261538 0.058 Uiso 1 1 calc R U . . .
C29A C 0.8919(9) 0.3337(13) 0.3164(5) 0.032(4) Uani 1 1 d . . . . .
H29A H 0.901904 0.289196 0.298614 0.038 Uiso 1 1 calc R U . . .
C30A C 0.9399(9) 0.3879(13) 0.3313(5) 0.033(4) Uani 1 1 d . . . . .
H30A H 0.982656 0.380479 0.323212 0.039 Uiso 1 1 calc R U . . .
C31A C 0.9285(8) 0.4527(13) 0.3577(5) 0.028(3) Uani 1 1 d . . . . .
H31A H 0.962583 0.487358 0.368261 0.033 Uiso 1 1 calc R U . . .
C32A C 0.8624(7) 0.4653(12) 0.3685(4) 0.023(3) Uani 1 1 d . . . . .
C33A C 0.8547(9) 0.5396(14) 0.3974(5) 0.031(3) Uani 1 1 d . . . . .
H33A H 0.808647 0.537066 0.404618 0.038 Uiso 1 1 calc R U . . .
C34A C 0.8668(8) 0.6422(12) 0.3841(5) 0.030(3) Uani 1 1 d . . . . .
H34A H 0.912693 0.650386 0.379202 0.044 Uiso 1 1 calc R U . . .
H34B H 0.853509 0.689438 0.401387 0.044 Uiso 1 1 calc R U . . .
H34C H 0.842055 0.652606 0.363074 0.044 Uiso 1 1 calc R U . . .
C35A C 0.8941(9) 0.5178(14) 0.4286(5) 0.037(4) Uani 1 1 d . . . . .
H35A H 0.937356 0.544779 0.425718 0.055 Uiso 1 1 calc R U . . .
H35B H 0.897097 0.447409 0.431673 0.055 Uiso 1 1 calc R U . . .
H35C H 0.873745 0.546851 0.448682 0.055 Uiso 1 1 calc R U . . .
C36A C 0.4789(8) 0.7016(11) 0.3163(4) 0.019(3) Uani 1 1 d . . . . .
C37A C 0.5103(7) 0.7929(11) 0.3135(4) 0.017(3) Uani 1 1 d . . . . .
C38A C 0.5776(7) 0.8092(12) 0.3248(4) 0.023(3) Uani 1 1 d . . . . .
H38A H 0.595561 0.745718 0.332684 0.027 Uiso 1 1 calc R U . . .
C39A C 0.6206(8) 0.8477(13) 0.2957(5) 0.030(4) Uani 1 1 d . . . . .
H39A H 0.606401 0.912876 0.289184 0.045 Uiso 1 1 calc R U . . .
H39B H 0.617361 0.804402 0.275913 0.045 Uiso 1 1 calc R U . . .
H39C H 0.665300 0.850328 0.303492 0.045 Uiso 1 1 calc R U . . .
C40A C 0.5787(9) 0.8809(13) 0.3557(5) 0.031(4) Uani 1 1 d . . . . .
H40A H 0.553104 0.938343 0.350148 0.047 Uiso 1 1 calc R U . . .
H40B H 0.623138 0.900355 0.360407 0.047 Uiso 1 1 calc R U . . .
H40C H 0.560677 0.848952 0.375908 0.047 Uiso 1 1 calc R U . . .
C41A C 0.4738(8) 0.8714(12) 0.3001(4) 0.026(3) Uani 1 1 d . . . . .
H41A H 0.493453 0.933140 0.297763 0.031 Uiso 1 1 calc R U . . .
C42A C 0.4111(8) 0.8600(12) 0.2906(5) 0.027(3) Uani 1 1 d . . . . .
H42A H 0.387994 0.913437 0.281484 0.033 Uiso 1 1 calc R U . . .
C43A C 0.3810(8) 0.7712(12) 0.2943(4) 0.026(3) Uani 1 1 d . . . . .
H43A H 0.337155 0.765063 0.287967 0.031 Uiso 1 1 calc R U . . .
C44A C 0.4140(7) 0.6895(11) 0.3071(4) 0.018(3) Uani 1 1 d . . . . .
C45A C 0.3769(7) 0.5958(12) 0.3100(4) 0.023(3) Uani 1 1 d . . . . .
H45A H 0.407169 0.543637 0.317473 0.027 Uiso 1 1 calc R U . . .
C46A C 0.3217(8) 0.6023(15) 0.3363(5) 0.035(4) Uani 1 1 d . . . . .
H46A H 0.339393 0.600226 0.359450 0.053 Uiso 1 1 calc R U . . .
H46B H 0.292304 0.547532 0.332984 0.053 Uiso 1 1 calc R U . . .
H46C H 0.298232 0.663186 0.332976 0.053 Uiso 1 1 calc R U . . .
C47A C 0.3483(9) 0.5670(12) 0.2748(5) 0.030(4) Uani 1 1 d . . . . .
H47A H 0.320556 0.619381 0.266438 0.045 Uiso 1 1 calc R U . . .
H47B H 0.322938 0.507563 0.277250 0.045 Uiso 1 1 calc R U . . .
H47C H 0.383184 0.556036 0.258445 0.045 Uiso 1 1 calc R U . . .
C48A C 0.4655(8) 0.3499(12) 0.3688(4) 0.0247(14) Uani 1 1 d . . . . .
H48A H 0.491823 0.308198 0.355501 0.030 Uiso 1 1 calc R U . . .
C49A C 0.4165(8) 0.3110(12) 0.3883(4) 0.0247(14) Uani 1 1 d . . . . .
H49A H 0.408731 0.243189 0.388079 0.030 Uiso 1 1 calc R U . . .
C50A C 0.3798(8) 0.3701(12) 0.4078(4) 0.0247(14) Uani 1 1 d . . . . .
H50A H 0.347518 0.343331 0.422128 0.030 Uiso 1 1 calc R U . . .
C51A C 0.3888(8) 0.4685(12) 0.4069(4) 0.0247(14) Uani 1 1 d . . . . .
H51A H 0.361212 0.509900 0.419601 0.030 Uiso 1 1 calc R U . . .
C52A C 0.4392(8) 0.5084(12) 0.3873(4) 0.0247(14) Uani 1 1 d . . . . .
H52A H 0.446819 0.576279 0.387208 0.030 Uiso 1 1 calc R U . . .
C53A C 0.6970(9) 0.4149(14) 0.4617(4) 0.032(3) Uani 1 1 d D . . . .
F1A F 0.5964(10) 0.3432(16) 0.4495(5) 0.0380(19) Uani 0.531(8) 1 d D . P A 1
F2A F 0.5959(10) 0.4702(14) 0.4817(5) 0.0380(19) Uani 0.531(8) 1 d D . P A 1
F3A F 0.6300(11) 0.3314(16) 0.5017(5) 0.0380(19) Uani 0.531(8) 1 d D . P A 1
F4A F 0.7327(12) 0.4569(17) 0.5181(5) 0.042(2) Uani 0.531(8) 1 d D . P A 1
F5A F 0.7665(11) 0.5442(15) 0.4762(5) 0.042(2) Uani 0.531(8) 1 d D . P A 1
F6A F 0.6680(10) 0.5575(15) 0.4925(5) 0.042(2) Uani 0.531(8) 1 d D . P A 1
F7A F 0.7939(10) 0.3377(15) 0.4435(6) 0.042(2) Uani 0.531(8) 1 d D . P A 1
F8A F 0.7133(10) 0.2494(15) 0.4513(6) 0.042(2) Uani 0.531(8) 1 d D . P A 1
F9A F 0.7623(11) 0.3112(16) 0.4956(5) 0.042(2) Uani 0.531(8) 1 d D . P A 1
C54A C 0.6284(12) 0.389(2) 0.4744(7) 0.0380(19) Uani 0.531(8) 1 d D . P A 1
C55A C 0.7174(14) 0.499(2) 0.4884(7) 0.042(2) Uani 0.531(8) 1 d D . P A 1
C56A C 0.7429(13) 0.326(2) 0.4634(8) 0.042(2) Uani 0.531(8) 1 d D . P A 1
F1B F 0.6137(11) 0.2936(16) 0.4559(6) 0.0380(19) Uani 0.469(8) 1 d D . P A 2
F2B F 0.5800(10) 0.4351(17) 0.4647(6) 0.0380(19) Uani 0.469(8) 1 d D . P A 2
F3B F 0.6228(13) 0.3571(18) 0.5060(5) 0.0380(19) Uani 0.469(8) 1 d D . P A 2
F4B F 0.7125(13) 0.4807(19) 0.5183(5) 0.042(2) Uani 0.469(8) 1 d D . P A 2
F5B F 0.7896(11) 0.5032(19) 0.4819(6) 0.042(2) Uani 0.469(8) 1 d D . P A 2
F6B F 0.7006(13) 0.5828(16) 0.4794(6) 0.042(2) Uani 0.469(8) 1 d D . P A 2
F7B F 0.8043(10) 0.3654(16) 0.4654(6) 0.042(2) Uani 0.469(8) 1 d D . P A 2
F8B F 0.7419(11) 0.2779(16) 0.4355(6) 0.042(2) Uani 0.469(8) 1 d D . P A 2
F9B F 0.7362(12) 0.2752(17) 0.4916(6) 0.042(2) Uani 0.469(8) 1 d D . P A 2
C54B C 0.6293(12) 0.376(2) 0.4726(7) 0.0380(19) Uani 0.469(8) 1 d D . P A 2
C55B C 0.7278(15) 0.499(2) 0.4857(8) 0.042(2) Uani 0.469(8) 1 d D . P A 2
C56B C 0.7452(14) 0.329(2) 0.4636(8) 0.042(2) Uani 0.469(8) 1 d D . P A 2
W1 W 0.61023(3) 0.54723(5) 0.12118(2) 0.01659(14) Uani 1 1 d . . . . .
W2 W 0.72297(3) 0.47873(5) 0.15940(2) 0.01637(14) Uani 1 1 d . . . . .
F2 F 0.5714(6) 0.7566(9) 0.0526(3) 0.050(3) Uani 1 1 d . . . . .
F3 F 0.4922(5) 0.6598(8) 0.0632(3) 0.044(3) Uani 1 1 d . . . . .
F4 F 0.5134(6) 0.6983(9) 0.0116(3) 0.054(3) Uani 1 1 d . . . . .
F5 F 0.5855(5) 0.4242(8) 0.0219(3) 0.039(2) Uani 1 1 d . . . . .
F6 F 0.4956(5) 0.4968(8) 0.0255(3) 0.038(2) Uani 1 1 d . . . . .
F7 F 0.5575(7) 0.5310(12) -0.0161(3) 0.057(3) Uani 1 1 d . . . . .
F8 F 0.6857(6) 0.5445(12) 0.0139(4) 0.064(3) Uani 1 1 d . . . . .
F9 F 0.6869(6) 0.6688(10) 0.0468(3) 0.053(3) Uani 1 1 d . . . . .
F10 F 0.6426(7) 0.6786(12) -0.0034(3) 0.068(4) Uani 1 1 d . . . . .
O1 O 0.5983(6) 0.5517(10) 0.0710(3) 0.032(3) Uani 1 1 d . . . . .
N1 N 0.6979(7) 0.4581(10) 0.1057(4) 0.0249(10) Uani 1 1 d . . . . .
H1 H 0.727388 0.487404 0.088342 0.030 Uiso 1 1 calc R U . . .
N2 N 0.6704(6) 0.6223(10) 0.1444(4) 0.021(3) Uani 1 1 d . . . . .
N3 N 0.5330(6) 0.5801(8) 0.1361(3) 0.0163(18) Uani 1 1 d . . . . .
N4 N 0.7712(6) 0.3791(9) 0.1731(3) 0.018(2) Uani 1 1 d . . . . .
N5 N 0.8085(7) 0.5547(10) 0.1340(4) 0.0259(14) Uani 1 1 d . . . . .
C1 C 0.6701(8) 0.3706(13) 0.0974(4) 0.0249(10) Uani 1 1 d . . . . .
C2 C 0.6229(8) 0.3490(12) 0.1216(5) 0.0249(10) Uani 1 1 d . . . . .
C3 C 0.6216(8) 0.4186(13) 0.1508(4) 0.0249(10) Uani 1 1 d . . . . .
C4 C 0.5731(8) 0.3932(13) 0.1786(4) 0.0249(10) Uani 1 1 d . . . . .
H4A H 0.572823 0.444372 0.195941 0.037 Uiso 1 1 calc R U . . .
H4B H 0.585076 0.331471 0.189180 0.037 Uiso 1 1 calc R U . . .
H4C H 0.530213 0.387500 0.168422 0.037 Uiso 1 1 calc R U . . .
C5 C 0.5822(8) 0.2710(12) 0.1163(4) 0.0249(10) Uani 1 1 d . . . . .
H5 H 0.548504 0.257786 0.132015 0.030 Uiso 1 1 calc R U . . .
C6 C 0.5911(8) 0.2117(12) 0.0875(4) 0.0249(10) Uani 1 1 d . . . . .
H6 H 0.564049 0.157189 0.083839 0.030 Uiso 1 1 calc R U . . .
C7 C 0.6396(8) 0.2334(12) 0.0645(4) 0.0249(10) Uani 1 1 d . . . . .
H7 H 0.644896 0.193163 0.044996 0.030 Uiso 1 1 calc R U . . .
C8 C 0.6814(8) 0.3124(13) 0.0689(4) 0.0249(10) Uani 1 1 d . . . . .
C9 C 0.7386(8) 0.3316(13) 0.0452(4) 0.0249(10) Uani 1 1 d . . . . .
H9 H 0.747480 0.402856 0.045610 0.030 Uiso 1 1 calc R U . . .
C10 C 0.7252(8) 0.3025(12) 0.0080(4) 0.0249(10) Uani 1 1 d . . . . .
H10D H 0.714364 0.233438 0.007043 0.037 Uiso 1 1 calc R U . . .
H10E H 0.763584 0.314680 -0.005870 0.037 Uiso 1 1 calc R U . . .
H10F H 0.689266 0.340764 -0.000867 0.037 Uiso 1 1 calc R U . . .
C11 C 0.7977(8) 0.2803(12) 0.0583(4) 0.0249(10) Uani 1 1 d . . . . .
H11D H 0.806403 0.300892 0.081827 0.037 Uiso 1 1 calc R U . . .
H11E H 0.834476 0.296471 0.043772 0.037 Uiso 1 1 calc R U . . .
H11F H 0.790495 0.210073 0.057824 0.037 Uiso 1 1 calc R U . . .
C12 C 0.6778(7) 0.7004(11) 0.1666(4) 0.021(3) Uani 1 1 d . . . . .
C13 C 0.7122(7) 0.6802(11) 0.1975(4) 0.015(3) Uani 1 1 d . . . . .
C14 C 0.7361(7) 0.5792(12) 0.2035(4) 0.019(3) Uani 1 1 d . . . . .
C15 C 0.6829(7) 0.5098(12) 0.2090(4) 0.018(3) Uani 1 1 d . . . . .
H15C H 0.639022 0.537555 0.209174 0.022 Uiso 1 1 calc R U . . .
H15D H 0.689764 0.460158 0.226843 0.022 Uiso 1 1 calc R U . . .
C16 C 0.7941(8) 0.5699(13) 0.2255(5) 0.028(4) Uani 1 1 d . . . . .
H16D H 0.802541 0.501262 0.230100 0.042 Uiso 1 1 calc R U . . .
H16E H 0.786781 0.603942 0.247188 0.042 Uiso 1 1 calc R U . . .
H16F H 0.831202 0.598540 0.213850 0.042 Uiso 1 1 calc R U . . .
C17 C 0.7201(8) 0.7555(12) 0.2203(5) 0.025(3) Uani 1 1 d . . . . .
H17 H 0.743432 0.744475 0.240849 0.030 Uiso 1 1 calc R U . . .
C18 C 0.6946(7) 0.8479(12) 0.2141(5) 0.023(3) Uani 1 1 d . . . . .
H18 H 0.698019 0.897146 0.230938 0.028 Uiso 1 1 calc R U . . .
C19 C 0.6644(7) 0.8675(12) 0.1833(4) 0.022(3) Uani 1 1 d . . . . .
H19 H 0.649403 0.931192 0.178600 0.026 Uiso 1 1 calc R U . . .
C20 C 0.6557(7) 0.7941(10) 0.1590(5) 0.021(3) Uani 1 1 d . . . . .
C21 C 0.6313(8) 0.8193(11) 0.1232(5) 0.025(3) Uani 1 1 d . . . . .
H21 H 0.612738 0.758917 0.113073 0.030 Uiso 1 1 calc R U . . .
C22 C 0.6888(10) 0.8499(17) 0.1009(5) 0.041(4) Uani 1 1 d . . . . .
H22D H 0.699660 0.917647 0.105704 0.062 Uiso 1 1 calc R U . . .
H22E H 0.677465 0.842890 0.076737 0.062 Uiso 1 1 calc R U . . .
H22F H 0.725795 0.808563 0.106160 0.062 Uiso 1 1 calc R U . . .
C23 C 0.5790(10) 0.8970(15) 0.1226(6) 0.045(5) Uani 1 1 d . . . . .
H23D H 0.597831 0.959869 0.128576 0.068 Uiso 1 1 calc R U . . .
H23E H 0.545443 0.880423 0.139133 0.068 Uiso 1 1 calc R U . . .
H23F H 0.560334 0.900554 0.099629 0.068 Uiso 1 1 calc R U . . .
C24 C 0.5882(8) 0.5876(14) 0.0397(4) 0.028(3) Uani 1 1 d . . . . .
C25 C 0.5408(9) 0.6774(14) 0.0414(5) 0.033(3) Uani 1 1 d . . . . .
C26 C 0.5589(8) 0.5089(14) 0.0176(4) 0.028(3) Uani 1 1 d . . . . .
C27 C 0.6525(10) 0.6197(19) 0.0238(5) 0.046(4) Uani 1 1 d . . . . .
C28 C 0.4709(7) 0.5902(10) 0.1477(4) 0.0163(18) Uani 1 1 d . . . . .
C29 C 0.4581(7) 0.6570(11) 0.1746(4) 0.019(3) Uani 1 1 d . . . . .
C30 C 0.5096(7) 0.7149(11) 0.1914(4) 0.020(3) Uani 1 1 d . . . . .
H30 H 0.546507 0.719017 0.175072 0.024 Uiso 1 1 calc R U . . .
C31 C 0.5337(8) 0.6656(13) 0.2236(5) 0.029(4) Uani 1 1 d . . . . .
H31B H 0.502151 0.674313 0.241965 0.044 Uiso 1 1 calc R U . . .
H31C H 0.574713 0.694429 0.230462 0.044 Uiso 1 1 calc R U . . .
H31D H 0.539637 0.596266 0.219203 0.044 Uiso 1 1 calc R U . . .
C32 C 0.4885(9) 0.8197(12) 0.2000(5) 0.034(4) Uani 1 1 d . . . . .
H32A H 0.466965 0.848208 0.180075 0.051 Uiso 1 1 calc R U . . .
H32B H 0.526343 0.858549 0.205805 0.051 Uiso 1 1 calc R U . . .
H32C H 0.458827 0.818643 0.219398 0.051 Uiso 1 1 calc R U . . .
C33 C 0.3936(8) 0.6658(12) 0.1864(4) 0.024(3) Uani 1 1 d . . . . .
H33 H 0.384154 0.709523 0.204468 0.029 Uiso 1 1 calc R U . . .
C34 C 0.3438(7) 0.6116(12) 0.1720(5) 0.026(3) Uani 1 1 d . . . . .
H34 H 0.300826 0.617685 0.179866 0.031 Uiso 1 1 calc R U . . .
C35 C 0.3593(8) 0.5491(12) 0.1459(5) 0.026(3) Uani 1 1 d . . . . .
H35 H 0.325014 0.513558 0.135904 0.031 Uiso 1 1 calc R U . . .
C36 C 0.4190(8) 0.5334(12) 0.1331(4) 0.025(3) Uani 1 1 d . . . . .
C37 C 0.4297(8) 0.4604(14) 0.1050(4) 0.030(3) Uani 1 1 d . . . . .
H37 H 0.474991 0.465622 0.096674 0.037 Uiso 1 1 calc R U . . .
C38 C 0.4176(9) 0.3581(13) 0.1173(5) 0.034(4) Uani 1 1 d . . . . .
H38B H 0.444749 0.344632 0.137235 0.051 Uiso 1 1 calc R U . . .
H38C H 0.427772 0.312254 0.099002 0.051 Uiso 1 1 calc R U . . .
H38D H 0.372291 0.351234 0.123762 0.051 Uiso 1 1 calc R U . . .
C39 C 0.3832(10) 0.4833(14) 0.0754(5) 0.037(4) Uani 1 1 d . . . . .
H39D H 0.384473 0.430548 0.058625 0.055 Uiso 1 1 calc R U . . .
H39E H 0.396195 0.544036 0.064352 0.055 Uiso 1 1 calc R U . . .
H39F H 0.339473 0.489985 0.084333 0.055 Uiso 1 1 calc R U . . .
C40 C 0.8053(8) 0.3008(11) 0.1852(4) 0.021(3) Uani 1 1 d . . . . .
C41 C 0.8707(8) 0.3086(11) 0.1955(4) 0.020(3) Uani 1 1 d . . . . .
C42 C 0.9081(7) 0.4050(11) 0.1923(4) 0.020(3) Uani 1 1 d . . . . .
H42 H 0.878046 0.456834 0.184364 0.025 Uiso 1 1 calc R U . . .
C43 C 0.9362(10) 0.4345(13) 0.2269(5) 0.035(4) Uani 1 1 d . . . . .
H43B H 0.902050 0.435176 0.244125 0.052 Uiso 1 1 calc R U . . .
H43C H 0.955163 0.499340 0.225078 0.052 Uiso 1 1 calc R U . . .
H43D H 0.969443 0.387963 0.233622 0.052 Uiso 1 1 calc R U . . .
C44 C 0.9619(8) 0.3925(11) 0.1657(5) 0.029(4) Uani 1 1 d . . . . .
H44A H 0.996180 0.352093 0.175272 0.043 Uiso 1 1 calc R U . . .
H44B H 0.979369 0.456187 0.159591 0.043 Uiso 1 1 calc R U . . .
H44C H 0.944466 0.361260 0.145173 0.043 Uiso 1 1 calc R U . . .
C45 C 0.9029(8) 0.2290(11) 0.2081(4) 0.023(3) Uani 1 1 d . . . . .
H45 H 0.946470 0.235356 0.214914 0.027 Uiso 1 1 calc R U . . .
C46 C 0.8728(8) 0.1396(12) 0.2110(4) 0.025(3) Uani 1 1 d . . . . .
H46 H 0.895622 0.085096 0.219453 0.030 Uiso 1 1 calc R U . . .
C47 C 0.8095(8) 0.1308(12) 0.2014(4) 0.023(3) Uani 1 1 d . . . . .
H47 H 0.788845 0.069599 0.203370 0.028 Uiso 1 1 calc R U . . .
C48 C 0.7750(8) 0.2096(11) 0.1889(4) 0.021(3) Uani 1 1 d . . . . .
C49 C 0.7050(8) 0.1911(12) 0.1767(5) 0.025(3) Uani 1 1 d . . . . .
H49 H 0.687065 0.254494 0.168743 0.030 Uiso 1 1 calc R U . . .
C50 C 0.7041(9) 0.1222(13) 0.1465(5) 0.032(4) Uani 1 1 d . . . . .
H50B H 0.728437 0.150584 0.127538 0.049 Uiso 1 1 calc R U . . .
H50C H 0.659653 0.111008 0.139332 0.049 Uiso 1 1 calc R U . . .
H50D H 0.723773 0.060470 0.153180 0.049 Uiso 1 1 calc R U . . .
C51 C 0.6623(9) 0.1546(13) 0.2054(5) 0.031(4) Uani 1 1 d . . . . .
H51B H 0.619615 0.139285 0.196251 0.046 Uiso 1 1 calc R U . . .
H51C H 0.658398 0.204739 0.222989 0.046 Uiso 1 1 calc R U . . .
H51D H 0.681236 0.096091 0.215392 0.046 Uiso 1 1 calc R U . . .
C52 C 0.8479(8) 0.4984(12) 0.1155(4) 0.0259(14) Uani 1 1 d . . . . .
H52 H 0.842408 0.430148 0.116970 0.031 Uiso 1 1 calc R U . . .
C53 C 0.8947(8) 0.5327(12) 0.0951(4) 0.0259(14) Uani 1 1 d . . . . .
H53 H 0.918734 0.489662 0.081116 0.031 Uiso 1 1 calc R U . . .
C54 C 0.9077(8) 0.6314(12) 0.0947(5) 0.0259(14) Uani 1 1 d . . . . .
H54 H 0.941821 0.656832 0.081301 0.031 Uiso 1 1 calc R U . . .
C55 C 0.8686(8) 0.6928(12) 0.1148(4) 0.0259(14) Uani 1 1 d . . . . .
H55 H 0.874958 0.761026 0.115128 0.031 Uiso 1 1 calc R U . . .
C56 C 0.8201(8) 0.6488(12) 0.1341(4) 0.0259(14) Uani 1 1 d . . . . .
H56 H 0.794130 0.688976 0.148188 0.031 Uiso 1 1 calc R U . . .
O2 O 0.5534(13) 0.020(4) 0.5162(14) 0.097(6) Uani 0.77(3) 1 d D . P B 1
C57 C 0.4419(18) -0.006(4) 0.5227(10) 0.097(6) Uani 0.77(3) 1 d D . P B 1
H57A H 0.400304 -0.002317 0.511082 0.145 Uiso 0.77(3) 1 calc R U P B 1
H57B H 0.440129 0.030785 0.544071 0.145 Uiso 0.77(3) 1 calc R U P B 1
H57C H 0.451677 -0.074298 0.527871 0.145 Uiso 0.77(3) 1 calc R U P B 1
C58 C 0.4923(17) 0.034(4) 0.5005(12) 0.097(6) Uani 0.77(3) 1 d D . P B 1
H58A H 0.491311 0.000998 0.477997 0.116 Uiso 0.77(3) 1 calc R U P B 1
H58B H 0.484619 0.103853 0.496813 0.116 Uiso 0.77(3) 1 calc R U P B 1
C59 C 0.5959(16) 0.064(4) 0.4934(11) 0.097(6) Uani 0.77(3) 1 d D . P B 1
H59A H 0.593827 0.135620 0.496398 0.116 Uiso 0.77(3) 1 calc R U P B 1
H59B H 0.582809 0.049362 0.469613 0.116 Uiso 0.77(3) 1 calc R U P B 1
C60 C 0.6609(17) 0.032(4) 0.4988(11) 0.097(6) Uani 0.77(3) 1 d D . P B 1
H60A H 0.682489 0.024203 0.476748 0.145 Uiso 0.77(3) 1 calc R U P B 1
H60B H 0.660283 -0.030486 0.510838 0.145 Uiso 0.77(3) 1 calc R U P B 1
H60C H 0.684017 0.079726 0.512660 0.145 Uiso 0.77(3) 1 calc R U P B 1
O3 O 0.485(4) 0.018(8) 0.516(3) 0.097(6) Uani 0.23(3) 1 d D . P B 2
C61 C 0.443(6) -0.039(11) 0.558(3) 0.097(6) Uani 0.23(3) 1 d D . P B 2
H61A H 0.403296 -0.075150 0.561598 0.145 Uiso 0.23(3) 1 d R U P B 2
H61B H 0.434976 0.030540 0.561958 0.145 Uiso 0.23(3) 1 d R U P B 2
H61C H 0.476116 -0.061530 0.573788 0.145 Uiso 0.23(3) 1 d R U P B 2
C62 C 0.478(6) -0.077(8) 0.529(3) 0.097(6) Uani 0.23(3) 1 d D . P B 2
H62A H 0.519794 -0.107642 0.534653 0.116 Uiso 0.23(3) 1 calc R U P B 2
H62B H 0.452516 -0.120000 0.513719 0.116 Uiso 0.23(3) 1 calc R U P B 2
C63 C 0.552(5) 0.04(2) 0.513(8) 0.097(6) Uani 0.23(3) 1 d D . P B 2
H63A H 0.561461 -0.005124 0.493882 0.116 Uiso 0.23(3) 1 calc R U P B 2
H63B H 0.565520 0.001474 0.533525 0.116 Uiso 0.23(3) 1 calc R U P B 2
C64 C 0.609(6) 0.100(12) 0.510(4) 0.097(6) Uani 0.23(3) 1 d D . P B 2
H64A H 0.632701 0.098362 0.531951 0.145 Uiso 0.23(3) 1 d R U P B 2
H64B H 0.596171 0.166322 0.505091 0.145 Uiso 0.23(3) 1 d R U P B 2
H64C H 0.636711 0.075092 0.491931 0.145 Uiso 0.23(3) 1 d R U P B 2

loop_
_atom_site_aniso_label
_atom_site_aniso_U_11
_atom_site_aniso_U_22
_atom_site_aniso_U_33
_atom_site_aniso_U_23
_atom_site_aniso_U_13
_atom_site_aniso_U_12
W1A 0.0104(3) 0.0166(3) 0.0235(3) -0.0007(3) -0.0002(3) 0.0004(2)
W2A 0.0113(3) 0.0138(3) 0.0244(3) 0.0009(3) 0.0000(3) -0.0002(2)
O1A 0.027(5) 0.028(5) 0.022(4) -0.003(3) -0.004(4) 0.001(4)
N1A 0.007(4) 0.019(5) 0.024(5) 0.001(4) 0.007(4) 0.001(4)
N2A 0.011(5) 0.019(5) 0.027(5) 0.002(4) 0.003(4) 0.003(4)
N3A 0.013(5) 0.031(7) 0.021(6) -0.009(5) -0.004(4) -0.001(4)
N4A 0.015(5) 0.016(5) 0.029(6) 0.001(4) 0.002(4) 0.002(4)
N5A 0.019(3) 0.025(3) 0.031(3) 0.005(3) 0.002(3) -0.001(2)
C1A 0.016(5) 0.017(5) 0.030(6) 0.004(4) -0.007(4) 0.001(4)
C2A 0.010(5) 0.019(5) 0.026(5) 0.002(4) -0.008(4) 0.003(4)
C3A 0.019(6) 0.016(5) 0.025(5) 0.003(4) -0.006(4) -0.006(4)
C4A 0.015(6) 0.019(7) 0.033(7) 0.002(5) -0.002(5) -0.008(5)
C5A 0.024(6) 0.022(6) 0.040(7) -0.001(5) -0.003(6) -0.002(5)
C6A 0.031(7) 0.025(7) 0.043(7) -0.006(6) -0.004(6) -0.010(6)
C7A 0.029(7) 0.027(7) 0.035(7) -0.002(6) -0.005(6) -0.003(6)
C8A 0.023(6) 0.024(6) 0.034(6) 0.000(5) -0.005(5) 0.005(5)
C9A 0.027(6) 0.017(7) 0.040(7) -0.002(5) 0.004(5) 0.001(5)
C10A 0.038(9) 0.036(10) 0.040(8) -0.002(6) 0.003(6) 0.005(8)
C11A 0.030(8) 0.062(13) 0.045(10) 0.008(9) 0.004(7) 0.010(8)
C12A 0.009(6) 0.018(5) 0.031(6) -0.001(4) 0.003(4) -0.006(4)
C13A 0.013(6) 0.017(5) 0.032(6) -0.001(4) -0.001(5) -0.001(4)
C14A 0.019(6) 0.024(6) 0.026(6) -0.002(4) -0.001(5) 0.000(4)
C15A 0.018(6) 0.020(6) 0.024(6) -0.001(5) 0.000(5) 0.004(5)
C16A 0.021(7) 0.040(9) 0.024(7) -0.003(7) -0.004(6) 0.002(6)
C17A 0.019(7) 0.022(6) 0.031(7) 0.000(5) 0.001(5) -0.005(5)
C18A 0.021(7) 0.019(6) 0.034(7) -0.003(5) 0.005(5) -0.004(5)
C19A 0.020(3) 0.023(3) 0.039(4) 0.000(3) 0.001(3) 0.004(3)
C20A 0.020(3) 0.023(3) 0.039(4) 0.000(3) 0.001(3) 0.004(3)
C21A 0.020(3) 0.023(3) 0.039(4) 0.000(3) 0.001(3) 0.004(3)
C22A 0.020(3) 0.023(3) 0.039(4) 0.000(3) 0.001(3) 0.004(3)
C23A 0.020(3) 0.023(3) 0.039(4) 0.000(3) 0.001(3) 0.004(3)
C24A 0.011(5) 0.024(6) 0.029(6) 0.006(5) 0.004(4) 0.000(4)
C25A 0.020(6) 0.017(6) 0.030(6) 0.007(5) 0.007(5) 0.000(5)
C26A 0.021(6) 0.023(7) 0.033(7) 0.000(5) 0.009(5) 0.000(5)
C27A 0.021(8) 0.029(7) 0.046(10) -0.005(6) 0.007(7) 0.001(6)
C28A 0.035(10) 0.035(9) 0.046(9) 0.001(7) -0.006(8) 0.005(8)
C29A 0.021(6) 0.033(8) 0.041(8) 0.004(6) 0.011(5) -0.001(5)
C30A 0.024(7) 0.029(7) 0.045(8) 0.008(6) 0.005(6) 0.002(6)
C31A 0.011(6) 0.029(8) 0.043(8) 0.008(6) 0.004(5) -0.002(5)
C32A 0.006(5) 0.028(6) 0.033(6) 0.005(5) -0.003(4) -0.001(4)
C33A 0.024(7) 0.035(7) 0.035(7) -0.005(5) 0.002(6) -0.012(6)
C34A 0.016(7) 0.028(7) 0.045(9) -0.003(6) -0.002(7) -0.008(5)
C35A 0.037(9) 0.035(9) 0.038(8) 0.002(6) -0.001(7) -0.027(8)
C36A 0.016(5) 0.015(5) 0.026(7) 0.002(5) 0.002(5) 0.003(4)
C37A 0.016(5) 0.012(5) 0.023(7) 0.002(4) 0.002(5) 0.000(4)
C38A 0.013(6) 0.015(7) 0.039(7) 0.005(5) 0.002(5) 0.000(5)
C39A 0.021(7) 0.028(9) 0.042(9) 0.003(7) 0.003(6) -0.010(7)
C40A 0.025(8) 0.026(8) 0.044(8) 0.000(6) 0.000(6) 0.000(7)
C41A 0.028(6) 0.015(6) 0.033(8) 0.005(5) -0.002(6) 0.003(5)
C42A 0.028(6) 0.016(6) 0.037(9) 0.000(6) -0.006(6) 0.005(5)
C43A 0.021(6) 0.020(6) 0.035(8) -0.001(5) -0.002(6) 0.005(5)
C44A 0.017(5) 0.013(5) 0.026(7) -0.004(5) 0.001(5) -0.001(4)
C45A 0.015(6) 0.016(6) 0.037(7) -0.003(5) 0.003(5) 0.002(5)
C46A 0.017(7) 0.048(11) 0.041(8) 0.005(7) 0.002(6) 0.007(7)
C47A 0.032(8) 0.013(7) 0.045(8) -0.003(6) -0.006(6) -0.006(6)
C48A 0.019(3) 0.025(3) 0.031(3) 0.005(3) 0.002(3) -0.001(2)
C49A 0.019(3) 0.025(3) 0.031(3) 0.005(3) 0.002(3) -0.001(2)
C50A 0.019(3) 0.025(3) 0.031(3) 0.005(3) 0.002(3) -0.001(2)
C51A 0.019(3) 0.025(3) 0.031(3) 0.005(3) 0.002(3) -0.001(2)
C52A 0.019(3) 0.025(3) 0.031(3) 0.005(3) 0.002(3) -0.001(2)
C53A 0.032(5) 0.039(5) 0.025(5) 0.003(4) 0.002(4) 0.010(4)
F1A 0.034(4) 0.041(5) 0.039(4) 0.003(3) 0.008(3) 0.010(3)
F2A 0.034(4) 0.041(5) 0.039(4) 0.003(3) 0.008(3) 0.010(3)
F3A 0.034(4) 0.041(5) 0.039(4) 0.003(3) 0.008(3) 0.010(3)
F4A 0.048(6) 0.043(5) 0.033(4) -0.005(3) -0.004(3) 0.012(3)
F5A 0.048(6) 0.043(5) 0.033(4) -0.005(3) -0.004(3) 0.012(3)
F6A 0.048(6) 0.043(5) 0.033(4) -0.005(3) -0.004(3) 0.012(3)
F7A 0.036(4) 0.039(4) 0.051(5) 0.001(3) -0.005(4) 0.012(3)
F8A 0.036(4) 0.039(4) 0.051(5) 0.001(3) -0.005(4) 0.012(3)
F9A 0.036(4) 0.039(4) 0.051(5) 0.001(3) -0.005(4) 0.012(3)
C54A 0.034(4) 0.041(5) 0.039(4) 0.003(3) 0.008(3) 0.010(3)
C55A 0.048(6) 0.043(5) 0.033(4) -0.005(3) -0.004(3) 0.012(3)
C56A 0.036(4) 0.039(4) 0.051(5) 0.001(3) -0.005(4) 0.012(3)
F1B 0.034(4) 0.041(5) 0.039(4) 0.003(3) 0.008(3) 0.010(3)
F2B 0.034(4) 0.041(5) 0.039(4) 0.003(3) 0.008(3) 0.010(3)
F3B 0.034(4) 0.041(5) 0.039(4) 0.003(3) 0.008(3) 0.010(3)
F4B 0.048(6) 0.043(5) 0.033(4) -0.005(3) -0.004(3) 0.012(3)
F5B 0.048(6) 0.043(5) 0.033(4) -0.005(3) -0.004(3) 0.012(3)
F6B 0.048(6) 0.043(5) 0.033(4) -0.005(3) -0.004(3) 0.012(3)
F7B 0.036(4) 0.039(4) 0.051(5) 0.001(3) -0.005(4) 0.012(3)
F8B 0.036(4) 0.039(4) 0.051(5) 0.001(3) -0.005(4) 0.012(3)
F9B 0.036(4) 0.039(4) 0.051(5) 0.001(3) -0.005(4) 0.012(3)
C54B 0.034(4) 0.041(5) 0.039(4) 0.003(3) 0.008(3) 0.010(3)
C55B 0.048(6) 0.043(5) 0.033(4) -0.005(3) -0.004(3) 0.012(3)
C56B 0.036(4) 0.039(4) 0.051(5) 0.001(3) -0.005(4) 0.012(3)
W1 0.0113(3) 0.0165(3) 0.0219(3) -0.0009(3) 0.0006(3) 0.0009(2)
W2 0.0110(3) 0.0148(3) 0.0233(3) 0.0002(3) 0.0006(3) 0.0003(2)
F2 0.055(7) 0.034(5) 0.062(7) -0.003(5) -0.023(6) -0.005(5)
F3 0.027(5) 0.040(6) 0.065(6) -0.001(5) -0.003(4) 0.009(4)
F4 0.059(7) 0.050(7) 0.053(6) 0.011(5) -0.027(5) -0.004(6)
F5 0.031(5) 0.038(5) 0.046(6) -0.005(4) -0.004(4) 0.005(4)
F6 0.025(4) 0.037(6) 0.052(6) -0.002(5) 0.001(4) 0.003(4)
F7 0.063(8) 0.090(9) 0.018(5) 0.001(5) -0.006(4) -0.005(7)
F8 0.036(6) 0.096(8) 0.059(8) -0.016(6) 0.008(5) -0.008(6)
F9 0.031(6) 0.072(8) 0.058(7) -0.007(6) -0.004(5) -0.023(5)
F10 0.056(7) 0.093(9) 0.054(7) 0.024(6) -0.002(6) -0.040(7)
O1 0.030(6) 0.040(7) 0.027(5) 0.002(4) -0.002(4) 0.005(5)
N1 0.024(2) 0.025(2) 0.026(2) -0.0028(18) -0.0002(18) -0.0001(18)
N2 0.020(6) 0.017(5) 0.026(5) 0.002(4) -0.001(4) 0.002(4)
N3 0.019(4) 0.007(4) 0.023(4) 0.003(3) -0.002(3) 0.000(3)
N4 0.014(5) 0.017(5) 0.023(6) -0.002(4) 0.003(4) -0.002(4)
N5 0.019(3) 0.023(3) 0.036(4) 0.001(3) 0.005(3) -0.004(3)
C1 0.024(2) 0.025(2) 0.026(2) -0.0028(18) -0.0002(18) -0.0001(18)
C2 0.024(2) 0.025(2) 0.026(2) -0.0028(18) -0.0002(18) -0.0001(18)
C3 0.024(2) 0.025(2) 0.026(2) -0.0028(18) -0.0002(18) -0.0001(18)
C4 0.024(2) 0.025(2) 0.026(2) -0.0028(18) -0.0002(18) -0.0001(18)
C5 0.024(2) 0.025(2) 0.026(2) -0.0028(18) -0.0002(18) -0.0001(18)
C6 0.024(2) 0.025(2) 0.026(2) -0.0028(18) -0.0002(18) -0.0001(18)
C7 0.024(2) 0.025(2) 0.026(2) -0.0028(18) -0.0002(18) -0.0001(18)
C8 0.024(2) 0.025(2) 0.026(2) -0.0028(18) -0.0002(18) -0.0001(18)
C9 0.024(2) 0.025(2) 0.026(2) -0.0028(18) -0.0002(18) -0.0001(18)
C10 0.024(2) 0.025(2) 0.026(2) -0.0028(18) -0.0002(18) -0.0001(18)
C11 0.024(2) 0.025(2) 0.026(2) -0.0028(18) -0.0002(18) -0.0001(18)
C12 0.017(7) 0.019(5) 0.027(6) -0.001(4) 0.000(5) -0.008(4)
C13 0.011(6) 0.013(5) 0.022(5) -0.003(4) 0.006(4) 0.000(4)
C14 0.011(5) 0.023(5) 0.023(6) 0.001(4) 0.001(4) 0.002(4)
C15 0.015(6) 0.024(6) 0.016(6) 0.000(5) 0.003(4) -0.002(5)
C16 0.019(6) 0.025(8) 0.039(8) 0.003(7) -0.006(6) 0.000(6)
C17 0.020(8) 0.023(6) 0.031(7) -0.007(5) -0.001(6) 0.000(5)
C18 0.014(7) 0.020(6) 0.037(7) -0.007(5) 0.005(5) -0.002(5)
C19 0.009(6) 0.015(6) 0.042(6) -0.005(5) 0.005(5) -0.003(5)
C20 0.015(6) 0.013(5) 0.034(6) 0.001(4) 0.003(5) -0.005(4)
C21 0.024(6) 0.016(6) 0.035(6) 0.002(5) -0.005(5) -0.008(5)
C22 0.035(8) 0.055(12) 0.034(8) 0.008(8) 0.003(7) -0.006(8)
C23 0.043(9) 0.038(9) 0.055(11) 0.019(9) 0.004(8) 0.010(7)
C24 0.026(6) 0.037(6) 0.022(5) 0.003(4) -0.004(4) -0.003(4)
C25 0.028(6) 0.031(6) 0.039(7) 0.001(5) -0.014(5) -0.002(5)
C26 0.027(6) 0.037(6) 0.021(6) -0.002(5) -0.004(4) 0.002(5)
C27 0.029(6) 0.074(8) 0.034(7) -0.001(6) 0.005(5) -0.018(5)
C28 0.019(4) 0.007(4) 0.023(4) 0.003(3) -0.002(3) 0.000(3)
C29 0.015(5) 0.012(6) 0.029(6) -0.001(5) 0.001(4) -0.001(4)
C30 0.015(6) 0.015(6) 0.031(7) -0.006(5) 0.003(5) 0.000(5)
C31 0.020(8) 0.026(8) 0.042(8) -0.004(6) -0.007(6) -0.001(6)
C32 0.038(10) 0.018(7) 0.046(10) -0.009(6) 0.006(8) -0.003(6)
C33 0.016(6) 0.020(7) 0.036(8) -0.001(6) 0.004(5) 0.001(5)
C34 0.010(6) 0.024(7) 0.043(8) -0.005(6) 0.006(5) 0.003(5)
C35 0.017(6) 0.019(7) 0.041(8) -0.005(6) 0.004(5) -0.002(5)
C36 0.024(6) 0.025(6) 0.025(6) -0.002(5) 0.001(4) 0.003(5)
C37 0.024(8) 0.040(7) 0.028(7) -0.008(5) -0.002(6) 0.002(6)
C38 0.031(9) 0.036(7) 0.035(9) -0.003(6) -0.002(7) 0.003(6)
C39 0.050(11) 0.028(9) 0.031(8) -0.012(6) -0.007(7) 0.002(8)
C40 0.018(5) 0.019(5) 0.026(7) 0.004(5) 0.001(5) 0.000(4)
C41 0.020(5) 0.014(5) 0.027(7) 0.000(5) 0.000(5) 0.000(4)
C42 0.011(6) 0.018(6) 0.033(7) 0.003(5) -0.001(5) -0.001(5)
C43 0.039(9) 0.025(8) 0.040(8) -0.002(6) -0.014(7) -0.004(7)
C44 0.022(7) 0.011(7) 0.053(9) 0.002(6) 0.011(7) -0.001(6)
C45 0.022(6) 0.018(6) 0.029(8) 0.002(5) -0.001(6) 0.006(5)
C46 0.026(6) 0.019(6) 0.031(8) 0.003(5) -0.002(6) 0.005(5)
C47 0.024(6) 0.018(6) 0.028(8) -0.002(5) -0.002(5) 0.004(5)
C48 0.019(5) 0.016(5) 0.027(7) 0.000(5) 0.001(5) 0.003(4)
C49 0.022(6) 0.014(7) 0.038(7) 0.004(5) -0.003(5) 0.000(5)
C50 0.031(9) 0.027(8) 0.039(8) -0.007(6) -0.003(6) -0.010(7)
C51 0.026(7) 0.026(9) 0.041(9) -0.001(7) 0.005(6) -0.004(7)
C52 0.019(3) 0.023(3) 0.036(4) 0.001(3) 0.005(3) -0.004(3)
C53 0.019(3) 0.023(3) 0.036(4) 0.001(3) 0.005(3) -0.004(3)
C54 0.019(3) 0.023(3) 0.036(4) 0.001(3) 0.005(3) -0.004(3)
C55 0.019(3) 0.023(3) 0.036(4) 0.001(3) 0.005(3) -0.004(3)
C56 0.019(3) 0.023(3) 0.036(4) 0.001(3) 0.005(3) -0.004(3)
O2 0.060(9) 0.153(18) 0.079(12) 0.048(11) -0.008(7) -0.027(10)
C57 0.060(9) 0.153(18) 0.079(12) 0.048(11) -0.008(7) -0.027(10)
C58 0.060(9) 0.153(18) 0.079(12) 0.048(11) -0.008(7) -0.027(10)
C59 0.060(9) 0.153(18) 0.079(12) 0.048(11) -0.008(7) -0.027(10)
C60 0.060(9) 0.153(18) 0.079(12) 0.048(11) -0.008(7) -0.027(10)
O3 0.060(9) 0.153(18) 0.079(12) 0.048(11) -0.008(7) -0.027(10)
C61 0.060(9) 0.153(18) 0.079(12) 0.048(11) -0.008(7) -0.027(10)
C62 0.060(9) 0.153(18) 0.079(12) 0.048(11) -0.008(7) -0.027(10)
C63 0.060(9) 0.153(18) 0.079(12) 0.048(11) -0.008(7) -0.027(10)
C64 0.060(9) 0.153(18) 0.079(12) 0.048(11) -0.008(7) -0.027(10)

loop_
_atom_type_symbol
_atom_type_description
_atom_type_scat_dispersion_real
_atom_type_scat_dispersion_imag
_atom_type_scat_source
C C 0.0181 0.0091 'International Tables Vol C Tables 4.2.6.8 and 6.1.1.4'
H H 0.0000 0.0000 'International Tables Vol C Tables 4.2.6.8 and 6.1.1.4'
F F 0.0727 0.0534 'International Tables Vol C Tables 4.2.6.8 and 6.1.1.4'
N N 0.0311 0.0180 'International Tables Vol C Tables 4.2.6.8 and 6.1.1.4'
O O 0.0492 0.0322 'International Tables Vol C Tables 4.2.6.8 and 6.1.1.4'
W W -5.4734 5.5774 'International Tables Vol C Tables 4.2.6.8 and 6.1.1.4'

loop_
_geom_angle_atom_site_label_1
_geom_angle_atom_site_label_2
_geom_angle_atom_site_label_3
_geom_angle
_geom_angle_site_symmetry_1
_geom_angle_site_symmetry_3
_geom_angle_publ_flag
O1A W1A W2A 130.0(3) . . ?
O1A W1A N1A 84.1(5) . . ?
O1A W1A C3A 123.0(5) . . ?
N1A W1A W2A 46.2(3) . . ?
N2A W1A W2A 52.3(4) . . ?
N2A W1A O1A 127.3(5) . . ?
N2A W1A N1A 81.2(5) . . ?
N2A W1A C3A 97.5(6) . . ?
N3A W1A W2A 129.2(4) . . ?
N3A W1A O1A 99.9(5) . . ?
N3A W1A N1A 163.9(6) . . ?
N3A W1A N2A 107.8(6) . . ?
N3A W1A C3A 96.6(6) . . ?
C3A W1A W2A 51.7(4) . . ?
C3A W1A N1A 68.6(5) . . ?
N1A W2A W1A 51.6(3) . . ?
N1A W2A N2A 75.3(5) . . ?
N1A W2A N5A 78.5(5) . . ?
N1A W2A C3A 68.2(5) . . ?
N1A W2A C14A 147.9(6) . . ?
N1A W2A C15A 145.9(5) . . ?
N2A W2A W1A 38.5(3) . . ?
N4A W2A W1A 147.8(4) . . ?
N4A W2A N1A 108.8(5) . . ?
N4A W2A N2A 173.7(5) . . ?
N4A W2A N5A 93.1(6) . . ?
N4A W2A C3A 106.5(6) . . ?
N4A W2A C14A 100.9(6) . . ?
N4A W2A C15A 94.9(6) . . ?
N5A W2A W1A 105.1(3) . . ?
N5A W2A N2A 82.8(5) . . ?
N5A W2A C3A 145.2(5) . . ?
C3A W2A W1A 45.5(4) . . ?
C3A W2A N2A 79.4(5) . . ?
C14A W2A W1A 105.9(4) . . ?
C14A W2A N2A 74.2(6) . . ?
C14A W2A N5A 88.1(6) . . ?
C14A W2A C3A 115.0(6) . . ?
C15A W2A W1A 95.6(4) . . ?
C15A W2A N2A 83.6(5) . . ?
C15A W2A N5A 125.4(6) . . ?
C15A W2A C3A 82.0(6) . . ?
C15A W2A C14A 37.4(6) . . ?
C53A O1A W1A 153.0(12) . . ?
W1A N1A H1A 118.1 . . ?
W2A N1A W1A 82.2(4) . . ?
W2A N1A H1A 118.1 . . ?
C1A N1A W1A 98.4(8) . . ?
C1A N1A W2A 114.7(10) . . ?
C1A N1A H1A 118.1 . . ?
W1A N2A W2A 89.2(5) . . ?
C12A N2A W1A 143.7(10) . . ?
C12A N2A W2A 114.9(10) . . ?
C24A N3A W1A 172.5(12) . . ?
C36A N4A W2A 175.2(12) . . ?
C48A N5A W2A 126.4(11) . . ?
C52A N5A W2A 112.9(11) . . ?
C52A N5A C48A 120.2(14) . . ?
C2A C1A N1A 109.4(14) . . ?
C8A C1A N1A 128.7(15) . . ?
C8A C1A C2A 121.8(15) . . ?
C1A C2A C3A 113.5(13) . . ?
C5A C2A C1A 119.6(16) . . ?
C5A C2A C3A 126.8(16) . . ?
W1A C3A W2A 82.8(5) . . ?
C2A C3A W1A 98.0(10) . . ?
C2A C3A W2A 107.5(10) . . ?
C2A C3A C4A 114.9(13) . . ?
C4A C3A W1A 122.4(11) . . ?
C4A C3A W2A 124.7(10) . . ?
C3A C4A H4AA 109.5 . . ?
C3A C4A H4AB 109.5 . . ?
C3A C4A H4AC 109.5 . . ?
H4AA C4A H4AB 109.5 . . ?
H4AA C4A H4AC 109.5 . . ?
H4AB C4A H4AC 109.5 . . ?
C2A C5A H5A 120.4 . . ?
C2A C5A C6A 119.3(17) . . ?
C6A C5A H5A 120.4 . . ?
C5A C6A H6A 119.8 . . ?
C7A C6A C5A 120.4(16) . . ?
C7A C6A H6A 119.8 . . ?
C6A C7A H7A 119.4 . . ?
C8A C7A C6A 121.2(17) . . ?
C8A C7A H7A 119.4 . . ?
C1A C8A C7A 117.4(17) . . ?
C1A C8A C9A 122.2(16) . . ?
C7A C8A C9A 120.3(16) . . ?
C8A C9A H9A 108.4 . . ?
C8A C9A C10A 114.8(15) . . ?
C8A C9A C11A 108.7(15) . . ?
C10A C9A H9A 108.4 . . ?
C10A C9A C11A 107.9(15) . . ?
C11A C9A H9A 108.4 . . ?
C9A C10A H10A 109.5 . . ?
C9A C10A H10B 109.5 . . ?
C9A C10A H10C 109.5 . . ?
H10A C10A H10B 109.5 . . ?
H10A C10A H10C 109.5 . . ?
H10B C10A H10C 109.5 . . ?
C9A C11A H11A 109.5 . . ?
C9A C11A H11B 109.5 . . ?
C9A C11A H11C 109.5 . . ?
H11A C11A H11B 109.5 . . ?
H11A C11A H11C 109.5 . . ?
H11B C11A H11C 109.5 . . ?
N2A C12A C20A 122.2(15) . . ?
C13A C12A N2A 117.5(14) . . ?
C13A C12A C20A 120.1(15) . . ?
C12A C13A C14A 117.5(14) . . ?
C12A C13A C17A 119.5(15) . . ?
C17A C13A C14A 122.9(15) . . ?
C13A C14A W2A 114.8(11) . . ?
C13A C14A C16A 113.7(14) . . ?
C15A C14A W2A 68.7(9) . . ?
C15A C14A C13A 115.6(14) . . ?
C15A C14A C16A 117.6(15) . . ?
C16A C14A W2A 119.3(11) . . ?
W2A C15A H15A 116.1 . . ?
W2A C15A H15B 116.1 . . ?
C14A C15A W2A 73.9(10) . . ?
C14A C15A H15A 116.1 . . ?
C14A C15A H15B 116.1 . . ?
H15A C15A H15B 113.1 . . ?
C14A C16A H16A 109.5 . . ?
C14A C16A H16B 109.5 . . ?
C14A C16A H16C 109.5 . . ?
H16A C16A H16B 109.5 . . ?
H16A C16A H16C 109.5 . . ?
H16B C16A H16C 109.5 . . ?
C13A C17A H17A 120.0 . . ?
C18A C17A C13A 119.9(16) . . ?
C18A C17A H17A 120.0 . . ?
C17A C18A H18A 120.0 . . ?
C17A C18A C19A 120.0(16) . . ?
C19A C18A H18A 120.0 . . ?
C18A C19A H19A 119.1 . . ?
C20A C19A C18A 121.9(16) . . ?
C20A C19A H19A 119.1 . . ?
C12A C20A C21A 120.5(15) . . ?
C19A C20A C12A 118.1(17) . . ?
C19A C20A C21A 121.2(15) . . ?
C20A C21A H21A 108.2 . . ?
C20A C21A C23A 107.6(14) . . ?
C22A C21A C20A 113.8(15) . . ?
C22A C21A H21A 108.2 . . ?
C22A C21A C23A 110.6(14) . . ?
C23A C21A H21A 108.2 . . ?
C21A C22A H22A 109.5 . . ?
C21A C22A H22B 109.5 . . ?
C21A C22A H22C 109.5 . . ?
H22A C22A H22B 109.5 . . ?
H22A C22A H22C 109.5 . . ?
H22B C22A H22C 109.5 . . ?
C21A C23A H23A 109.5 . . ?
C21A C23A H23B 109.5 . . ?
C21A C23A H23C 109.5 . . ?
H23A C23A H23B 109.5 . . ?
H23A C23A H23C 109.5 . . ?
H23B C23A H23C 109.5 . . ?
N3A C24A C25A 121.1(14) . . ?
C32A C24A N3A 118.3(14) . . ?
C32A C24A C25A 120.6(14) . . ?
C24A C25A C26A 120.4(14) . . ?
C29A C25A C24A 119.5(16) . . ?
C29A C25A C26A 120.1(15) . . ?
C25A C26A H26A 108.0 . . ?
C25A C26A C28A 108.3(14) . . ?
C27A C26A C25A 113.6(14) . . ?
C27A C26A H26A 108.0 . . ?
C27A C26A C28A 110.9(16) . . ?
C28A C26A H26A 108.0 . . ?
C26A C27A H27A 109.5 . . ?
C26A C27A H27B 109.5 . . ?
C26A C27A H27C 109.5 . . ?
H27A C27A H27B 109.5 . . ?
H27A C27A H27C 109.5 . . ?
H27B C27A H27C 109.5 . . ?
C26A C28A H28A 109.5 . . ?
C26A C28A H28B 109.5 . . ?
C26A C28A H28C 109.5 . . ?
H28A C28A H28B 109.5 . . ?
H28A C28A H28C 109.5 . . ?
H28B C28A H28C 109.5 . . ?
C25A C29A H29A 120.1 . . ?
C30A C29A C25A 119.8(17) . . ?
C30A C29A H29A 120.1 . . ?
C29A C30A H30A 118.6 . . ?
C29A C30A C31A 122.8(17) . . ?
C31A C30A H30A 118.6 . . ?
C30A C31A H31A 121.4 . . ?
C30A C31A C32A 117.3(16) . . ?
C32A C31A H31A 121.4 . . ?
C24A C32A C31A 120.0(16) . . ?
C24A C32A C33A 126.6(14) . . ?
C31A C32A C33A 113.3(14) . . ?
C32A C33A H33A 106.7 . . ?
C34A C33A C32A 110.6(15) . . ?
C34A C33A H33A 106.7 . . ?
C35A C33A C32A 114.0(16) . . ?
C35A C33A H33A 106.7 . . ?
C35A C33A C34A 111.8(14) . . ?
C33A C34A H34A 109.5 . . ?
C33A C34A H34B 109.5 . . ?
C33A C34A H34C 109.5 . . ?
H34A C34A H34B 109.5 . . ?
H34A C34A H34C 109.5 . . ?
H34B C34A H34C 109.5 . . ?
C33A C35A H35A 109.5 . . ?
C33A C35A H35B 109.5 . . ?
C33A C35A H35C 109.5 . . ?
H35A C35A H35B 109.5 . . ?
H35A C35A H35C 109.5 . . ?
H35B C35A H35C 109.5 . . ?
N4A C36A C37A 118.0(14) . . ?
N4A C36A C44A 120.3(14) . . ?
C44A C36A C37A 121.7(14) . . ?
C36A C37A C38A 122.9(14) . . ?
C41A C37A C36A 117.1(15) . . ?
C41A C37A C38A 119.9(14) . . ?
C37A C38A H38A 108.2 . . ?
C37A C38A C39A 112.2(14) . . ?
C37A C38A C40A 109.9(13) . . ?
C39A C38A H38A 108.2 . . ?
C39A C38A C40A 110.1(14) . . ?
C40A C38A H38A 108.2 . . ?
C38A C39A H39A 109.5 . . ?
C38A C39A H39B 109.5 . . ?
C38A C39A H39C 109.5 . . ?
H39A C39A H39B 109.5 . . ?
H39A C39A H39C 109.5 . . ?
H39B C39A H39C 109.5 . . ?
C38A C40A H40A 109.5 . . ?
C38A C40A H40B 109.5 . . ?
C38A C40A H40C 109.5 . . ?
H40A C40A H40B 109.5 . . ?
H40A C40A H40C 109.5 . . ?
H40B C40A H40C 109.5 . . ?
C37A C41A H41A 119.2 . . ?
C42A C41A C37A 121.6(16) . . ?
C42A C41A H41A 119.2 . . ?
C41A C42A H42A 119.8 . . ?
C41A C42A C43A 120.4(16) . . ?
C43A C42A H42A 119.8 . . ?
C42A C43A H43A 119.2 . . ?
C42A C43A C44A 121.6(15) . . ?
C44A C43A H43A 119.2 . . ?
C36A C44A C43A 117.5(14) . . ?
C36A C44A C45A 124.9(14) . . ?
C43A C44A C45A 117.6(14) . . ?
C44A C45A H45A 108.5 . . ?
C44A C45A C46A 112.4(14) . . ?
C44A C45A C47A 110.4(14) . . ?
C46A C45A H45A 108.5 . . ?
C46A C45A C47A 108.6(14) . . ?
C47A C45A H45A 108.5 . . ?
C45A C46A H46A 109.5 . . ?
C45A C46A H46B 109.5 . . ?
C45A C46A H46C 109.5 . . ?
H46A C46A H46B 109.5 . . ?
H46A C46A H46C 109.5 . . ?
H46B C46A H46C 109.5 . . ?
C45A C47A H47A 109.5 . . ?
C45A C47A H47B 109.5 . . ?
C45A C47A H47C 109.5 . . ?
H47A C47A H47B 109.5 . . ?
H47A C47A H47C 109.5 . . ?
H47B C47A H47C 109.5 . . ?
N5A C48A H48A 119.5 . . ?
N5A C48A C49A 121.0(16) . . ?
C49A C48A H48A 119.5 . . ?
C48A C49A H49A 120.2 . . ?
C50A C49A C48A 119.6(16) . . ?
C50A C49A H49A 120.2 . . ?
C49A C50A H50A 119.8 . . ?
C49A C50A C51A 120.4(16) . . ?
C51A C50A H50A 119.8 . . ?
C50A C51A H51A 119.9 . . ?
C50A C51A C52A 120.1(16) . . ?
C52A C51A H51A 119.9 . . ?
N5A C52A C51A 118.6(15) . . ?
N5A C52A H52A 120.7 . . ?
C51A C52A H52A 120.7 . . ?
O1A C53A C54A 109.4(17) . . ?
O1A C53A C55A 106.6(17) . . ?
O1A C53A C56A 114.6(17) . . ?
O1A C53A C54B 109.7(17) . . ?
O1A C53A C55B 103.5(17) . . ?
O1A C53A C56B 114.3(17) . . ?
C54A C53A C55A 101.6(18) . . ?
C54A C53A C56A 111.6(19) . . ?
C56A C53A C55A 112.1(19) . . ?
C54B C53A C55B 116.3(19) . . ?
C56B C53A C54B 108(2) . . ?
C56B C53A C55B 105(2) . . ?
F1A C54A C53A 109(2) . . ?
F1A C54A F2A 107(2) . . ?
F2A C54A C53A 110(2) . . ?
F3A C54A C53A 112(2) . . ?
F3A C54A F1A 109(2) . . ?
F3A C54A F2A 110(2) . . ?
F4A C55A C53A 108(2) . . ?
F5A C55A C53A 108(2) . . ?
F5A C55A F4A 110(2) . . ?
F5A C55A F6A 112(3) . . ?
F6A C55A C53A 108(2) . . ?
F6A C55A F4A 110(2) . . ?
F7A C56A C53A 112(2) . . ?
F7A C56A F9A 109(2) . . ?
F8A C56A C53A 109(2) . . ?
F8A C56A F7A 105(2) . . ?
F8A C56A F9A 111(3) . . ?
F9A C56A C53A 110(2) . . ?
F1B C54B C53A 112(2) . . ?
F2B C54B C53A 115(2) . . ?
F2B C54B F1B 102(2) . . ?
F3B C54B C53A 115(2) . . ?
F3B C54B F1B 107(2) . . ?
F3B C54B F2B 105(2) . . ?
F4B C55B C53A 109(2) . . ?
F5B C55B C53A 111(2) . . ?
F5B C55B F4B 111(3) . . ?
F5B C55B F6B 111(3) . . ?
F6B C55B C53A 111(2) . . ?
F6B C55B F4B 104(3) . . ?
F7B C56B C53A 108(2) . . ?
F7B C56B F9B 107(2) . . ?
F8B C56B C53A 110(2) . . ?
F8B C56B F7B 107(3) . . ?
F8B C56B F9B 112(3) . . ?
F9B C56B C53A 112(2) . . ?
O1 W1 W2 127.9(4) . . ?
O1 W1 N1 81.6(5) . . ?
O1 W1 C3 125.3(6) . . ?
N1 W1 W2 47.4(4) . . ?
N2 W1 W2 52.7(4) . . ?
N2 W1 O1 123.4(6) . . ?
N2 W1 N1 83.7(5) . . ?
N2 W1 C3 97.1(6) . . ?
N3 W1 W2 129.8(4) . . ?
N3 W1 O1 101.9(6) . . ?
N3 W1 N1 162.2(5) . . ?
N3 W1 N2 107.9(6) . . ?
N3 W1 C3 97.8(6) . . ?
C3 W1 W2 50.8(5) . . ?
C3 W1 N1 66.8(6) . . ?
N1 W2 W1 50.3(4) . . ?
N1 W2 N2 75.9(5) . . ?
N1 W2 N5 80.1(5) . . ?
N1 W2 C3 65.9(6) . . ?
N1 W2 C14 148.7(6) . . ?
N2 W2 W1 39.3(3) . . ?
N4 W2 W1 148.2(4) . . ?
N4 W2 N1 108.8(6) . . ?
N4 W2 N2 172.5(5) . . ?
N4 W2 N5 92.6(5) . . ?
N4 W2 C3 106.4(6) . . ?
N4 W2 C14 100.3(6) . . ?
N4 W2 C15 95.8(6) . . ?
N5 W2 W1 104.6(4) . . ?
N5 W2 N2 82.3(5) . . ?
C3 W2 W1 46.1(4) . . ?
C3 W2 N2 80.7(6) . . ?
C3 W2 N5 144.7(6) . . ?
C14 W2 W1 106.9(4) . . ?
C14 W2 N2 74.0(5) . . ?
C14 W2 N5 87.5(5) . . ?
C14 W2 C3 116.9(6) . . ?
C15 W2 W1 94.8(4) . . ?
C15 W2 N1 143.1(6) . . ?
C15 W2 N2 82.9(6) . . ?
C15 W2 N5 126.9(6) . . ?
C15 W2 C3 81.3(6) . . ?
C15 W2 C14 39.4(6) . . ?
C24 O1 W1 159.9(12) . . ?
W1 N1 H1 116.9 . . ?
W2 N1 W1 82.3(5) . . ?
W2 N1 H1 116.9 . . ?
C1 N1 W1 101.4(10) . . ?
C1 N1 W2 116.1(11) . . ?
C1 N1 H1 116.9 . . ?
W1 N2 W2 88.1(5) . . ?
C12 N2 W1 143.9(11) . . ?
C12 N2 W2 116.6(10) . . ?
C28 N3 W1 170.9(11) . . ?
C40 N4 W2 176.3(12) . . ?
C52 N5 W2 116.3(11) . . ?
C56 N5 W2 126.2(12) . . ?
C56 N5 C52 117.4(15) . . ?
N1 C1 C2 109.0(15) . . ?
N1 C1 C8 128.4(16) . . ?
C8 C1 C2 122.5(16) . . ?
C1 C2 C3 113.1(14) . . ?
C5 C2 C1 119.8(16) . . ?
C5 C2 C3 127.1(16) . . ?
W1 C3 W2 83.2(6) . . ?
C2 C3 W1 97.0(11) . . ?
C2 C3 W2 109.3(11) . . ?
C2 C3 C4 114.2(14) . . ?
C4 C3 W1 120.3(12) . . ?
C4 C3 W2 126.0(11) . . ?
C3 C4 H4A 109.5 . . ?
C3 C4 H4B 109.5 . . ?
C3 C4 H4C 109.5 . . ?
H4A C4 H4B 109.5 . . ?
H4A C4 H4C 109.5 . . ?
H4B C4 H4C 109.5 . . ?
C2 C5 H5 120.3 . . ?
C2 C5 C6 119.4(16) . . ?
C6 C5 H5 120.3 . . ?
C5 C6 H6 120.3 . . ?
C7 C6 C5 119.4(16) . . ?
C7 C6 H6 120.3 . . ?
C6 C7 H7 118.7 . . ?
C6 C7 C8 122.7(16) . . ?
C8 C7 H7 118.7 . . ?
C1 C8 C7 116.1(16) . . ?
C1 C8 C9 121.0(15) . . ?
C7 C8 C9 122.8(15) . . ?
C8 C9 H9 107.8 . . ?
C8 C9 C10 112.8(14) . . ?
C10 C9 H9 107.8 . . ?
C11 C9 C8 110.3(14) . . ?
C11 C9 H9 107.8 . . ?
C11 C9 C10 110.2(14) . . ?
C9 C10 H10D 109.5 . . ?
C9 C10 H10E 109.5 . . ?
C9 C10 H10F 109.5 . . ?
H10D C10 H10E 109.5 . . ?
H10D C10 H10F 109.5 . . ?
H10E C10 H10F 109.5 . . ?
C9 C11 H11D 109.5 . . ?
C9 C11 H11E 109.5 . . ?
C9 C11 H11F 109.5 . . ?
H11D C11 H11E 109.5 . . ?
H11D C11 H11F 109.5 . . ?
H11E C11 H11F 109.5 . . ?
N2 C12 C13 115.5(14) . . ?
N2 C12 C20 123.1(15) . . ?
C20 C12 C13 121.3(15) . . ?
C12 C13 C14 118.5(13) . . ?
C17 C13 C12 117.4(14) . . ?
C17 C13 C14 124.1(15) . . ?
C13 C14 W2 114.7(10) . . ?
C15 C14 W2 67.5(8) . . ?
C15 C14 C13 112.0(13) . . ?
C15 C14 C16 117.9(14) . . ?
C16 C14 W2 119.6(11) . . ?
C16 C14 C13 116.1(14) . . ?
W2 C15 H15C 116.2 . . ?
W2 C15 H15D 116.2 . . ?
C14 C15 W2 73.0(8) . . ?
C14 C15 H15C 116.2 . . ?
C14 C15 H15D 116.2 . . ?
H15C C15 H15D 113.2 . . ?
C14 C16 H16D 109.5 . . ?
C14 C16 H16E 109.5 . . ?
C14 C16 H16F 109.5 . . ?
H16D C16 H16E 109.5 . . ?
H16D C16 H16F 109.5 . . ?
H16E C16 H16F 109.5 . . ?
C13 C17 H17 119.1 . . ?
C13 C17 C18 121.7(16) . . ?
C18 C17 H17 119.1 . . ?
C17 C18 H18 119.9 . . ?
C19 C18 C17 120.1(15) . . ?
C19 C18 H18 119.9 . . ?
C18 C19 H19 119.8 . . ?
C18 C19 C20 120.4(15) . . ?
C20 C19 H19 119.8 . . ?
C12 C20 C21 120.7(14) . . ?
C19 C20 C12 118.8(16) . . ?
C19 C20 C21 119.9(14) . . ?
C20 C21 H21 107.6 . . ?
C20 C21 C22 108.8(14) . . ?
C22 C21 H21 107.6 . . ?
C23 C21 C20 114.3(16) . . ?
C23 C21 H21 107.6 . . ?
C23 C21 C22 110.6(15) . . ?
C21 C22 H22D 109.5 . . ?
C21 C22 H22E 109.5 . . ?
C21 C22 H22F 109.5 . . ?
H22D C22 H22E 109.5 . . ?
H22D C22 H22F 109.5 . . ?
H22E C22 H22F 109.5 . . ?
C21 C23 H23D 109.5 . . ?
C21 C23 H23E 109.5 . . ?
C21 C23 H23F 109.5 . . ?
H23D C23 H23E 109.5 . . ?
H23D C23 H23F 109.5 . . ?
H23E C23 H23F 109.5 . . ?
O1 C24 C25 110.5(15) . . ?
O1 C24 C26 108.6(15) . . ?
O1 C24 C27 109.7(15) . . ?
C26 C24 C25 109.5(14) . . ?
C26 C24 C27 109.0(15) . . ?
C27 C24 C25 109.5(16) . . ?
F2 C25 F3 107.3(16) . . ?
F2 C25 C24 110.8(15) . . ?
F3 C25 C24 110.7(15) . . ?
F4 C25 F2 108.3(15) . . ?
F4 C25 F3 105.8(15) . . ?
F4 C25 C24 113.6(16) . . ?
F5 C26 F6 105.8(15) . . ?
F5 C26 F7 109.5(15) . . ?
F5 C26 C24 113.5(14) . . ?
F6 C26 C24 110.4(14) . . ?
F7 C26 F6 103.2(14) . . ?
F7 C26 C24 113.7(16) . . ?
F8 C27 F9 108.6(18) . . ?
F8 C27 F10 108.7(17) . . ?
F8 C27 C24 110.7(19) . . ?
F9 C27 F10 107.9(19) . . ?
F9 C27 C24 110.0(16) . . ?
F10 C27 C24 110.9(17) . . ?
N3 C28 C29 119.0(13) . . ?
N3 C28 C36 120.9(13) . . ?
C29 C28 C36 120.1(14) . . ?
C28 C29 C30 122.5(14) . . ?
C28 C29 C33 118.0(14) . . ?
C33 C29 C30 119.4(14) . . ?
C29 C30 H30 107.6 . . ?
C29 C30 C31 111.3(13) . . ?
C29 C30 C32 113.0(13) . . ?
C31 C30 H30 107.6 . . ?
C31 C30 C32 109.4(14) . . ?
C32 C30 H30 107.6 . . ?
C30 C31 H31B 109.5 . . ?
C30 C31 H31C 109.5 . . ?
C30 C31 H31D 109.5 . . ?
H31B C31 H31C 109.5 . . ?
H31B C31 H31D 109.5 . . ?
H31C C31 H31D 109.5 . . ?
C30 C32 H32A 109.5 . . ?
C30 C32 H32B 109.5 . . ?
C30 C32 H32C 109.5 . . ?
H32A C32 H32B 109.5 . . ?
H32A C32 H32C 109.5 . . ?
H32B C32 H32C 109.5 . . ?
C29 C33 H33 119.2 . . ?
C34 C33 C29 121.6(15) . . ?
C34 C33 H33 119.2 . . ?
C33 C34 H34 121.3 . . ?
C35 C34 C33 117.5(15) . . ?
C35 C34 H34 121.3 . . ?
C34 C35 H35 116.9 . . ?
C36 C35 C34 126.1(16) . . ?
C36 C35 H35 116.9 . . ?
C28 C36 C37 122.5(15) . . ?
C35 C36 C28 116.7(15) . . ?
C35 C36 C37 120.8(15) . . ?
C36 C37 H37 109.3 . . ?
C36 C37 C38 111.6(15) . . ?
C36 C37 C39 108.4(15) . . ?
C38 C37 H37 109.3 . . ?
C38 C37 C39 109.0(15) . . ?
C39 C37 H37 109.3 . . ?
C37 C38 H38B 109.5 . . ?
C37 C38 H38C 109.5 . . ?
C37 C38 H38D 109.5 . . ?
H38B C38 H38C 109.5 . . ?
H38B C38 H38D 109.5 . . ?
H38C C38 H38D 109.5 . . ?
C37 C39 H39D 109.5 . . ?
C37 C39 H39E 109.5 . . ?
C37 C39 H39F 109.5 . . ?
H39D C39 H39E 109.5 . . ?
H39D C39 H39F 109.5 . . ?
H39E C39 H39F 109.5 . . ?
N4 C40 C41 122.1(14) . . ?
N4 C40 C48 120.1(14) . . ?
C48 C40 C41 117.7(14) . . ?
C40 C41 C42 121.7(14) . . ?
C45 C41 C40 120.4(15) . . ?
C45 C41 C42 118.0(14) . . ?
C41 C42 H42 108.9 . . ?
C43 C42 C41 110.6(14) . . ?
C43 C42 H42 108.9 . . ?
C43 C42 C44 110.5(14) . . ?
C44 C42 C41 108.9(13) . . ?
C44 C42 H42 108.9 . . ?
C42 C43 H43B 109.5 . . ?
C42 C43 H43C 109.5 . . ?
C42 C43 H43D 109.5 . . ?
H43B C43 H43C 109.5 . . ?
H43B C43 H43D 109.5 . . ?
H43C C43 H43D 109.5 . . ?
C42 C44 H44A 109.5 . . ?
C42 C44 H44B 109.5 . . ?
C42 C44 H44C 109.5 . . ?
H44A C44 H44B 109.5 . . ?
H44A C44 H44C 109.5 . . ?
H44B C44 H44C 109.5 . . ?
C41 C45 H45 119.4 . . ?
C41 C45 C46 121.2(15) . . ?
C46 C45 H45 119.4 . . ?
C45 C46 H46 120.3 . . ?
C47 C46 C45 119.3(15) . . ?
C47 C46 H46 120.3 . . ?
C46 C47 H47 119.3 . . ?
C46 C47 C48 121.3(16) . . ?
C48 C47 H47 119.3 . . ?
C40 C48 C49 122.2(14) . . ?
C47 C48 C40 120.1(15) . . ?
C47 C48 C49 117.6(14) . . ?
C48 C49 H49 107.6 . . ?
C50 C49 C48 110.7(14) . . ?
C50 C49 H49 107.6 . . ?
C50 C49 C51 111.1(14) . . ?
C51 C49 C48 112.1(14) . . ?
C51 C49 H49 107.6 . . ?
C49 C50 H50B 109.5 . . ?
C49 C50 H50C 109.5 . . ?
C49 C50 H50D 109.5 . . ?
H50B C50 H50C 109.5 . . ?
H50B C50 H50D 109.5 . . ?
H50C C50 H50D 109.5 . . ?
C49 C51 H51B 109.5 . . ?
C49 C51 H51C 109.5 . . ?
C49 C51 H51D 109.5 . . ?
H51B C51 H51C 109.5 . . ?
H51B C51 H51D 109.5 . . ?
H51C C51 H51D 109.5 . . ?
N5 C52 H52 118.0 . . ?
N5 C52 C53 124.0(16) . . ?
C53 C52 H52 118.0 . . ?
C52 C53 H53 120.2 . . ?
C52 C53 C54 119.5(16) . . ?
C54 C53 H53 120.2 . . ?
C53 C54 H54 121.0 . . ?
C53 C54 C55 118.0(15) . . ?
C55 C54 H54 121.0 . . ?
C54 C55 H55 121.5 . . ?
C56 C55 C54 117.1(15) . . ?
C56 C55 H55 121.5 . . ?
N5 C56 C55 123.8(16) . . ?
N5 C56 H56 118.1 . . ?
C55 C56 H56 118.1 . . ?
C59 O2 C58 103(3) . . ?
H57A C57 H57B 109.5 . . ?
H57A C57 H57C 109.5 . . ?
H57B C57 H57C 109.5 . . ?
C58 C57 H57A 109.5 . . ?
C58 C57 H57B 109.5 . . ?
C58 C57 H57C 109.5 . . ?
O2 C58 C57 109(4) . . ?
O2 C58 H58A 109.8 . . ?
O2 C58 H58B 109.8 . . ?
C57 C58 H58A 109.8 . . ?
C57 C58 H58B 109.8 . . ?
H58A C58 H58B 108.3 . . ?
O2 C59 H59A 109.4 . . ?
O2 C59 H59B 109.4 . . ?
O2 C59 C60 111(3) . . ?
H59A C59 H59B 108.0 . . ?
C60 C59 H59A 109.4 . . ?
C60 C59 H59B 109.4 . . ?
C59 C60 H60A 109.5 . . ?
C59 C60 H60B 109.5 . . ?
C59 C60 H60C 109.5 . . ?
H60A C60 H60B 109.5 . . ?
H60A C60 H60C 109.5 . . ?
H60B C60 H60C 109.5 . . ?
C62 O3 C63 108(10) . . ?
H61A C61 H61B 109.5 . . ?
H61A C61 H61C 109.4 . . ?
H61B C61 H61C 109.4 . . ?
C62 C61 H61A 110.7 . . ?
C62 C61 H61B 124.3 . . ?
C62 C61 H61C 91.5 . . ?
O3 C62 C61 90(8) . . ?
O3 C62 H62A 113.7 . . ?
O3 C62 H62B 113.7 . . ?
C61 C62 H62A 113.7 . . ?
C61 C62 H62B 113.7 . . ?
H62A C62 H62B 110.9 . . ?
O3 C63 H63A 97.2 . . ?
O3 C63 H63B 97.2 . . ?
O3 C63 C64 156(10) . . ?
H63A C63 H63B 103.6 . . ?
C64 C63 H63A 97.2 . . ?
C64 C63 H63B 97.2 . . ?
C63 C64 H64A 109.4 . . ?
C63 C64 H64B 109.3 . . ?
C63 C64 H64C 109.8 . . ?
H64A C64 H64B 109.5 . . ?
H64A C64 H64C 109.5 . . ?
H64B C64 H64C 109.5 . . ?

loop_
_geom_bond_atom_site_label_1
_geom_bond_atom_site_label_2
_geom_bond_distance
_geom_bond_site_symmetry_2
_geom_bond_publ_flag
W1A W2A 2.9355(9) . ?
W1A O1A 1.970(11) . ?
W1A N1A 2.323(12) . ?
W1A N2A 1.828(13) . ?
W1A N3A 1.756(13) . ?
W1A C3A 2.110(15) . ?
W2A N1A 2.139(13) . ?
W2A N2A 2.322(13) . ?
W2A N4A 1.769(13) . ?
W2A N5A 2.281(14) . ?
W2A C3A 2.321(15) . ?
W2A C14A 2.219(16) . ?
W2A C15A 2.152(16) . ?
O1A C53A 1.36(2) . ?
N1A H1A 1.0000 . ?
N1A C1A 1.45(2) . ?
N2A C12A 1.41(2) . ?
N3A C24A 1.402(19) . ?
N4A C36A 1.41(2) . ?
N5A C48A 1.37(2) . ?
N5A C52A 1.36(2) . ?
C1A C2A 1.42(2) . ?
C1A C8A 1.38(2) . ?
C2A C3A 1.50(2) . ?
C2A C5A 1.37(2) . ?
C3A C4A 1.51(2) . ?
C4A H4AA 0.9800 . ?
C4A H4AB 0.9800 . ?
C4A H4AC 0.9800 . ?
C5A H5A 0.9500 . ?
C5A C6A 1.40(3) . ?
C6A H6A 0.9500 . ?
C6A C7A 1.40(3) . ?
C7A H7A 0.9500 . ?
C7A C8A 1.39(2) . ?
C8A C9A 1.51(2) . ?
C9A H9A 1.0000 . ?
C9A C10A 1.53(3) . ?
C9A C11A 1.55(3) . ?
C10A H10A 0.9800 . ?
C10A H10B 0.9800 . ?
C10A H10C 0.9800 . ?
C11A H11A 0.9800 . ?
C11A H11B 0.9800 . ?
C11A H11C 0.9800 . ?
C12A C13A 1.39(2) . ?
C12A C20A 1.43(2) . ?
C13A C14A 1.50(2) . ?
C13A C17A 1.41(2) . ?
C14A C15A 1.40(2) . ?
C14A C16A 1.54(2) . ?
C15A H15A 0.9900 . ?
C15A H15B 0.9900 . ?
C16A H16A 0.9800 . ?
C16A H16B 0.9800 . ?
C16A H16C 0.9800 . ?
C17A H17A 0.9500 . ?
C17A C18A 1.38(2) . ?
C18A H18A 0.9500 . ?
C18A C19A 1.39(2) . ?
C19A H19A 0.9500 . ?
C19A C20A 1.37(2) . ?
C20A C21A 1.53(3) . ?
C21A H21A 1.0000 . ?
C21A C22A 1.52(2) . ?
C21A C23A 1.53(2) . ?
C22A H22A 0.9800 . ?
C22A H22B 0.9800 . ?
C22A H22C 0.9800 . ?
C23A H23A 0.9800 . ?
C23A H23B 0.9800 . ?
C23A H23C 0.9800 . ?
C24A C25A 1.41(2) . ?
C24A C32A 1.38(2) . ?
C25A C26A 1.53(2) . ?
C25A C29A 1.40(2) . ?
C26A H26A 1.0000 . ?
C26A C27A 1.52(2) . ?
C26A C28A 1.54(3) . ?
C27A H27A 0.9800 . ?
C27A H27B 0.9800 . ?
C27A H27C 0.9800 . ?
C28A H28A 0.9800 . ?
C28A H28B 0.9800 . ?
C28A H28C 0.9800 . ?
C29A H29A 0.9500 . ?
C29A C30A 1.38(3) . ?
C30A H30A 0.9500 . ?
C30A C31A 1.39(3) . ?
C31A H31A 0.9500 . ?
C31A C32A 1.45(2) . ?
C32A C33A 1.53(2) . ?
C33A H33A 1.0000 . ?
C33A C34A 1.53(2) . ?
C33A C35A 1.50(3) . ?
C34A H34A 0.9800 . ?
C34A H34B 0.9800 . ?
C34A H34C 0.9800 . ?
C35A H35A 0.9800 . ?
C35A H35B 0.9800 . ?
C35A H35C 0.9800 . ?
C36A C37A 1.42(2) . ?
C36A C44A 1.41(2) . ?
C37A C38A 1.49(2) . ?
C37A C41A 1.42(2) . ?
C38A H38A 1.0000 . ?
C38A C39A 1.54(2) . ?
C38A C40A 1.56(2) . ?
C39A H39A 0.9800 . ?
C39A H39B 0.9800 . ?
C39A H39C 0.9800 . ?
C40A H40A 0.9800 . ?
C40A H40B 0.9800 . ?
C40A H40C 0.9800 . ?
C41A H41A 0.9500 . ?
C41A C42A 1.37(2) . ?
C42A H42A 0.9500 . ?
C42A C43A 1.38(2) . ?
C43A H43A 0.9500 . ?
C43A C44A 1.41(2) . ?
C44A C45A 1.51(2) . ?
C45A H45A 1.0000 . ?
C45A C46A 1.54(2) . ?
C45A C47A 1.55(2) . ?
C46A H46A 0.9800 . ?
C46A H46B 0.9800 . ?
C46A H46C 0.9800 . ?
C47A H47A 0.9800 . ?
C47A H47B 0.9800 . ?
C47A H47C 0.9800 . ?
C48A H48A 0.9500 . ?
C48A C49A 1.38(2) . ?
C49A H49A 0.9500 . ?
C49A C50A 1.35(2) . ?
C50A H50A 0.9500 . ?
C50A C51A 1.37(2) . ?
C51A H51A 0.9500 . ?
C51A C52A 1.41(2) . ?
C52A H52A 0.9500 . ?
C53A C54A 1.55(3) . ?
C53A C55A 1.62(3) . ?
C53A C56A 1.55(3) . ?
C53A C54B 1.57(3) . ?
C53A C55B 1.62(3) . ?
C53A C56B 1.55(3) . ?
F1A C54A 1.34(3) . ?
F2A C54A 1.34(3) . ?
F3A C54A 1.33(3) . ?
F4A C55A 1.34(3) . ?
F5A C55A 1.29(3) . ?
F6A C55A 1.31(3) . ?
F7A C56A 1.33(3) . ?
F8A C56A 1.31(3) . ?
F9A C56A 1.34(3) . ?
F1B C54B 1.35(3) . ?
F2B C54B 1.35(3) . ?
F3B C54B 1.34(3) . ?
F4B C55B 1.34(3) . ?
F5B C55B 1.30(3) . ?
F6B C55B 1.31(3) . ?
F7B C56B 1.33(3) . ?
F8B C56B 1.31(3) . ?
F9B C56B 1.34(3) . ?
W1 W2 2.9389(9) . ?
W1 O1 1.979(12) . ?
W1 N1 2.283(14) . ?
W1 N2 1.862(14) . ?
W1 N3 1.770(13) . ?
W1 C3 2.132(18) . ?
W2 N1 2.184(14) . ?
W2 N2 2.338(13) . ?
W2 N4 1.784(13) . ?
W2 N5 2.292(14) . ?
W2 C3 2.292(18) . ?
W2 C14 2.229(16) . ?
W2 C15 2.154(14) . ?
F2 C25 1.34(2) . ?
F3 C25 1.35(2) . ?
F4 C25 1.33(2) . ?
F5 C26 1.31(2) . ?
F6 C26 1.36(2) . ?
F7 C26 1.35(2) . ?
F8 C27 1.31(3) . ?
F9 C27 1.33(2) . ?
F10 C27 1.36(3) . ?
O1 C24 1.34(2) . ?
N1 H1 1.0000 . ?
N1 C1 1.38(2) . ?
N2 C12 1.39(2) . ?
N3 C28 1.38(2) . ?
N4 C40 1.38(2) . ?
N5 C52 1.34(2) . ?
N5 C56 1.32(2) . ?
C1 C2 1.40(2) . ?
C1 C8 1.39(2) . ?
C2 C3 1.49(2) . ?
C2 C5 1.38(2) . ?
C3 C4 1.52(2) . ?
C4 H4A 0.9800 . ?
C4 H4B 0.9800 . ?
C4 H4C 0.9800 . ?
C5 H5 0.9500 . ?
C5 C6 1.40(2) . ?
C6 H6 0.9500 . ?
C6 C7 1.39(2) . ?
C7 H7 0.9500 . ?
C7 C8 1.40(2) . ?
C8 C9 1.53(2) . ?
C9 H9 1.0000 . ?
C9 C10 1.54(2) . ?
C9 C11 1.51(2) . ?
C10 H10D 0.9800 . ?
C10 H10E 0.9800 . ?
C10 H10F 0.9800 . ?
C11 H11D 0.9800 . ?
C11 H11E 0.9800 . ?
C11 H11F 0.9800 . ?
C12 C13 1.43(2) . ?
C12 C20 1.40(2) . ?
C13 C14 1.50(2) . ?
C13 C17 1.38(2) . ?
C14 C15 1.48(2) . ?
C14 C16 1.49(2) . ?
C15 H15C 0.9900 . ?
C15 H15D 0.9900 . ?
C16 H16D 0.9800 . ?
C16 H16E 0.9800 . ?
C16 H16F 0.9800 . ?
C17 H17 0.9500 . ?
C17 C18 1.40(2) . ?
C18 H18 0.9500 . ?
C18 C19 1.38(2) . ?
C19 H19 0.9500 . ?
C19 C20 1.40(2) . ?
C20 C21 1.53(2) . ?
C21 H21 1.0000 . ?
C21 C22 1.54(3) . ?
C21 C23 1.53(2) . ?
C22 H22D 0.9800 . ?
C22 H22E 0.9800 . ?
C22 H22F 0.9800 . ?
C23 H23D 0.9800 . ?
C23 H23E 0.9800 . ?
C23 H23F 0.9800 . ?
C24 C25 1.59(3) . ?
C24 C26 1.51(2) . ?
C24 C27 1.54(2) . ?
C28 C29 1.42(2) . ?
C28 C36 1.45(2) . ?
C29 C30 1.49(2) . ?
C29 C33 1.43(2) . ?
C30 H30 1.0000 . ?
C30 C31 1.52(2) . ?
C30 C32 1.55(2) . ?
C31 H31B 0.9800 . ?
C31 H31C 0.9800 . ?
C31 H31D 0.9800 . ?
C32 H32A 0.9800 . ?
C32 H32B 0.9800 . ?
C32 H32C 0.9800 . ?
C33 H33 0.9500 . ?
C33 C34 1.40(2) . ?
C34 H34 0.9500 . ?
C34 C35 1.37(2) . ?
C35 H35 0.9500 . ?
C35 C36 1.36(2) . ?
C36 C37 1.51(2) . ?
C37 H37 1.0000 . ?
C37 C38 1.51(3) . ?
C37 C39 1.54(2) . ?
C38 H38B 0.9800 . ?
C38 H38C 0.9800 . ?
C38 H38D 0.9800 . ?
C39 H39D 0.9800 . ?
C39 H39E 0.9800 . ?
C39 H39F 0.9800 . ?
C40 C41 1.42(2) . ?
C40 C48 1.41(2) . ?
C41 C42 1.55(2) . ?
C41 C45 1.38(2) . ?
C42 H42 1.0000 . ?
C42 C43 1.53(2) . ?
C42 C44 1.54(2) . ?
C43 H43B 0.9800 . ?
C43 H43C 0.9800 . ?
C43 H43D 0.9800 . ?
C44 H44A 0.9800 . ?
C44 H44B 0.9800 . ?
C44 H44C 0.9800 . ?
C45 H45 0.9500 . ?
C45 C46 1.39(2) . ?
C46 H46 0.9500 . ?
C46 C47 1.37(2) . ?
C47 H47 0.9500 . ?
C47 C48 1.39(2) . ?
C48 C49 1.56(2) . ?
C49 H49 1.0000 . ?
C49 C50 1.52(2) . ?
C49 C51 1.52(2) . ?
C50 H50B 0.9800 . ?
C50 H50C 0.9800 . ?
C50 H50D 0.9800 . ?
C51 H51B 0.9800 . ?
C51 H51C 0.9800 . ?
C51 H51D 0.9800 . ?
C52 H52 0.9500 . ?
C52 C53 1.35(2) . ?
C53 H53 0.9500 . ?
C53 C54 1.39(2) . ?
C54 H54 0.9500 . ?
C54 C55 1.41(2) . ?
C55 H55 0.9500 . ?
C55 C56 1.40(2) . ?
C56 H56 0.9500 . ?
O2 C58 1.43(4) . ?
O2 C59 1.40(4) . ?
C57 H57A 0.9800 . ?
C57 H57B 0.9800 . ?
C57 H57C 0.9800 . ?
C57 C58 1.47(4) . ?
C58 H58A 0.9900 . ?
C58 H58B 0.9900 . ?
C59 H59A 0.9900 . ?
C59 H59B 0.9900 . ?
C59 C60 1.44(4) . ?
C60 H60A 0.9800 . ?
C60 H60B 0.9800 . ?
C60 H60C 0.9800 . ?
O3 C62 1.41(4) . ?
O3 C63 1.42(4) . ?
C61 H61A 0.9800 . ?
C61 H61B 0.9800 . ?
C61 H61C 0.9804 . ?
C61 C62 1.46(5) . ?
C62 H62A 0.9900 . ?
C62 H62B 0.9900 . ?
C63 H63A 0.9900 . ?
C63 H63B 0.9900 . ?
C63 C64 1.46(5) . ?
C64 H64A 0.9800 . ?
C64 H64B 0.9801 . ?
C64 H64C 0.9799 . ?

loop_
_geom_hbond_atom_site_label_D
_geom_hbond_atom_site_label_H
_geom_hbond_atom_site_label_A
_geom_hbond_distance_DH
_geom_hbond_distance_HA
_geom_hbond_distance_DA
_geom_hbond_angle_DHA
_geom_hbond_site_symmetry_A
_geom_hbond_publ_flag
N1A H1A F2B 1.00 2.33 3.05(2) 128.1 . yes
C53 H53 O2 0.95 2.64 3.27(6) 125.0 4_654 yes
C64 H64B F1B 0.98 2.63 3.42(14) 137.8 . yes

loop_
_geom_torsion_atom_site_label_1
_geom_torsion_atom_site_label_2
_geom_torsion_atom_site_label_3
_geom_torsion_atom_site_label_4
_geom_torsion
_geom_torsion_site_symmetry_1
_geom_torsion_site_symmetry_2
_geom_torsion_site_symmetry_3
_geom_torsion_site_symmetry_4
_geom_torsion_publ_flag
W1A O1A C53A C54A -68(3) . . . . ?
W1A O1A C53A C55A -177(2) . . . . ?
W1A O1A C53A C56A 58(3) . . . . ?
W1A O1A C53A C54B -61(3) . . . . ?
W1A O1A C53A C55B 174(2) . . . . ?
W1A O1A C53A C56B 61(3) . . . . ?
W1A N1A C1A C2A 41.5(12) . . . . ?
W1A N1A C1A C8A -137.8(15) . . . . ?
W1A N2A C12A C13A -122.7(17) . . . . ?
W1A N2A C12A C20A 63(2) . . . . ?
W2A W1A N2A C12A 134(2) . . . . ?
W2A N1A C1A C2A -43.7(14) . . . . ?
W2A N1A C1A C8A 137.0(15) . . . . ?
W2A N2A C12A C13A 4.7(17) . . . . ?
W2A N2A C12A C20A -169.4(11) . . . . ?
W2A N5A C48A C49A 172.0(12) . . . . ?
W2A N5A C52A C51A -173.5(12) . . . . ?
O1A W1A N2A W2A 115.6(6) . . . . ?
O1A W1A N2A C12A -110.5(19) . . . . ?
O1A C53A C54A F1A 48(3) . . . . ?
O1A C53A C54A F2A -69(3) . . . . ?
O1A C53A C54A F3A 168(2) . . . . ?
O1A C53A C55A F4A -169(2) . . . . ?
O1A C53A C55A F5A -50(3) . . . . ?
O1A C53A C55A F6A 71(3) . . . . ?
O1A C53A C56A F7A 35(3) . . . . ?
O1A C53A C56A F8A -80(3) . . . . ?
O1A C53A C56A F9A 157(2) . . . . ?
O1A C53A C54B F1B 76(3) . . . . ?
O1A C53A C54B F2B -40(3) . . . . ?
O1A C53A C54B F3B -162(2) . . . . ?
O1A C53A C55B F4B 157(2) . . . . ?
O1A C53A C55B F5B -81(3) . . . . ?
O1A C53A C55B F6B 44(3) . . . . ?
O1A C53A C56B F7B 77(3) . . . . ?
O1A C53A C56B F8B -39(3) . . . . ?
O1A C53A C56B F9B -165(2) . . . . ?
N1A W1A N2A W2A 40.0(4) . . . . ?
N1A W1A N2A C12A 174(2) . . . . ?
N1A C1A C2A C3A 4.7(17) . . . . ?
N1A C1A C2A C5A -174.6(13) . . . . ?
N1A C1A C8A C7A 175.2(15) . . . . ?
N1A C1A C8A C9A -10(3) . . . . ?
N2A C12A C13A C14A 3(2) . . . . ?
N2A C12A C13A C17A 179.8(14) . . . . ?
N2A C12A C20A C19A -177.3(14) . . . . ?
N2A C12A C20A C21A 7(2) . . . . ?
N3A W1A N2A W2A -126.2(5) . . . . ?
N3A W1A N2A C12A 8(2) . . . . ?
N3A C24A C25A C26A 0(2) . . . . ?
N3A C24A C25A C29A 179.4(15) . . . . ?
N3A C24A C32A C31A 179.1(15) . . . . ?
N3A C24A C32A C33A 1(3) . . . . ?
N4A C36A C37A C38A -1(2) . . . . ?
N4A C36A C37A C41A -179.3(14) . . . . ?
N4A C36A C44A C43A 178.9(15) . . . . ?
N4A C36A C44A C45A -1(2) . . . . ?
N5A C48A C49A C50A -1(3) . . . . ?
C1A C2A C3A W1A -54.7(13) . . . . ?
C1A C2A C3A W2A 30.3(15) . . . . ?
C1A C2A C3A C4A 173.9(13) . . . . ?
C1A C2A C5A C6A -1(2) . . . . ?
C1A C8A C9A C10A 152.5(16) . . . . ?
C1A C8A C9A C11A -87(2) . . . . ?
C2A C1A C8A C7A -4(2) . . . . ?
C2A C1A C8A C9A 171.2(15) . . . . ?
C2A C5A C6A C7A -3(3) . . . . ?
C3A W1A N2A W2A -26.8(6) . . . . ?
C3A W1A N2A C12A 107.1(19) . . . . ?
C3A C2A C5A C6A 179.6(16) . . . . ?
C5A C2A C3A W1A 124.6(15) . . . . ?
C5A C2A C3A W2A -150.4(14) . . . . ?
C5A C2A C3A C4A -7(2) . . . . ?
C5A C6A C7A C8A 4(3) . . . . ?
C6A C7A C8A C1A 0(3) . . . . ?
C6A C7A C8A C9A -175.5(17) . . . . ?
C7A C8A C9A C10A -32(2) . . . . ?
C7A C8A C9A C11A 88(2) . . . . ?
C8A C1A C2A C3A -175.9(14) . . . . ?
C8A C1A C2A C5A 5(2) . . . . ?
C12A C13A C14A W2A -10.2(19) . . . . ?
C12A C13A C14A C15A 67(2) . . . . ?
C12A C13A C14A C16A -152.6(14) . . . . ?
C12A C13A C17A C18A 0(2) . . . . ?
C12A C20A C21A C22A -145.2(15) . . . . ?
C12A C20A C21A C23A 91.8(17) . . . . ?
C13A C12A C20A C19A 9(2) . . . . ?
C13A C12A C20A C21A -166.5(15) . . . . ?
C13A C14A C15A W2A -108.2(14) . . . . ?
C13A C17A C18A C19A 3(2) . . . . ?
C14A C13A C17A C18A 176.3(15) . . . . ?
C16A C14A C15A W2A 112.9(14) . . . . ?
C17A C13A C14A W2A 173.5(12) . . . . ?
C17A C13A C14A C15A -109.3(18) . . . . ?
C17A C13A C14A C16A 31(2) . . . . ?
C17A C18A C19A C20A 0(3) . . . . ?
C18A C19A C20A C12A -6(3) . . . . ?
C18A C19A C20A C21A 169.5(15) . . . . ?
C19A C20A C21A C22A 40(2) . . . . ?
C19A C20A C21A C23A -83.3(19) . . . . ?
C20A C12A C13A C14A 177.6(14) . . . . ?
C20A C12A C13A C17A -6(2) . . . . ?
C24A C25A C26A C27A -142.5(16) . . . . ?
C24A C25A C26A C28A 93.9(18) . . . . ?
C24A C25A C29A C30A 0(3) . . . . ?
C24A C32A C33A C34A -111.5(18) . . . . ?
C24A C32A C33A C35A 121.5(18) . . . . ?
C25A C24A C32A C31A -2(2) . . . . ?
C25A C24A C32A C33A -179.9(16) . . . . ?
C25A C29A C30A C31A 1(3) . . . . ?
C26A C25A C29A C30A 179.3(16) . . . . ?
C29A C25A C26A C27A 38(2) . . . . ?
C29A C25A C26A C28A -85.7(19) . . . . ?
C29A C30A C31A C32A -3(3) . . . . ?
C30A C31A C32A C24A 3(2) . . . . ?
C30A C31A C32A C33A -179.0(15) . . . . ?
C31A C32A C33A C34A 70.7(19) . . . . ?
C31A C32A C33A C35A -56(2) . . . . ?
C32A C24A C25A C26A -178.8(15) . . . . ?
C32A C24A C25A C29A 1(2) . . . . ?
C36A C37A C38A C39A 123.0(17) . . . . ?
C36A C37A C38A C40A -114.1(17) . . . . ?
C36A C37A C41A C42A 0(2) . . . . ?
C36A C44A C45A C46A 115.0(18) . . . . ?
C36A C44A C45A C47A -123.6(17) . . . . ?
C37A C36A C44A C43A 1(2) . . . . ?
C37A C36A C44A C45A -178.7(15) . . . . ?
C37A C41A C42A C43A 1(3) . . . . ?
C38A C37A C41A C42A -177.5(16) . . . . ?
C41A C37A C38A C39A -59(2) . . . . ?
C41A C37A C38A C40A 63.7(19) . . . . ?
C41A C42A C43A C44A -1(3) . . . . ?
C42A C43A C44A C36A 0(2) . . . . ?
C42A C43A C44A C45A -179.9(16) . . . . ?
C43A C44A C45A C46A -65(2) . . . . ?
C43A C44A C45A C47A 56.5(19) . . . . ?
C44A C36A C37A C38A 176.4(15) . . . . ?
C44A C36A C37A C41A -2(2) . . . . ?
C48A N5A C52A C51A -1(2) . . . . ?
C48A C49A C50A C51A 3(3) . . . . ?
C49A C50A C51A C52A -4(3) . . . . ?
C50A C51A C52A N5A 2(2) . . . . ?
C52A N5A C48A C49A 0(2) . . . . ?
C54A C53A C55A F4A 76(2) . . . . ?
C54A C53A C55A F5A -165(2) . . . . ?
C54A C53A C55A F6A -43(3) . . . . ?
C54A C53A C56A F7A 161(2) . . . . ?
C54A C53A C56A F8A 45(3) . . . . ?
C54A C53A C56A F9A -78(3) . . . . ?
C55A C53A C54A F1A 161(2) . . . . ?
C55A C53A C54A F2A 43(3) . . . . ?
C55A C53A C54A F3A -79(3) . . . . ?
C55A C53A C56A F7A -86(3) . . . . ?
C55A C53A C56A F8A 158(2) . . . . ?
C55A C53A C56A F9A 36(3) . . . . ?
C56A C53A C54A F1A -80(3) . . . . ?
C56A C53A C54A F2A 163(2) . . . . ?
C56A C53A C54A F3A 41(3) . . . . ?
C56A C53A C55A F4A -43(3) . . . . ?
C56A C53A C55A F5A 76(3) . . . . ?
C56A C53A C55A F6A -163(2) . . . . ?
C54B C53A C55B F4B 37(3) . . . . ?
C54B C53A C55B F5B 159(2) . . . . ?
C54B C53A C55B F6B -77(3) . . . . ?
C54B C53A C56B F7B -160(2) . . . . ?
C54B C53A C56B F8B 83(3) . . . . ?
C54B C53A C56B F9B -42(3) . . . . ?
C55B C53A C54B F1B -167(2) . . . . ?
C55B C53A C54B F2B 77(3) . . . . ?
C55B C53A C54B F3B -45(3) . . . . ?
C55B C53A C56B F7B -36(3) . . . . ?
C55B C53A C56B F8B -152(2) . . . . ?
C55B C53A C56B F9B 83(3) . . . . ?
C56B C53A C54B F1B -49(3) . . . . ?
C56B C53A C54B F2B -165(2) . . . . ?
C56B C53A C54B F3B 72(3) . . . . ?
C56B C53A C55B F4B -83(3) . . . . ?
C56B C53A C55B F5B 39(3) . . . . ?
C56B C53A C55B F6B 164(3) . . . . ?
W1 O1 C24 C25 -34(4) . . . . ?
W1 O1 C24 C26 -154(3) . . . . ?
W1 O1 C24 C27 87(4) . . . . ?
W1 N1 C1 C2 -41.7(15) . . . . ?
W1 N1 C1 C8 134.1(17) . . . . ?
W1 N2 C12 C13 123.3(17) . . . . ?
W1 N2 C12 C20 -59(3) . . . . ?
W2 W1 N2 C12 -136(2) . . . . ?
W2 N1 C1 C2 45.2(17) . . . . ?
W2 N1 C1 C8 -139.0(16) . . . . ?
W2 N2 C12 C13 -5.3(17) . . . . ?
W2 N2 C12 C20 172.1(11) . . . . ?
W2 N5 C52 C53 170.2(14) . . . . ?
W2 N5 C56 C55 -171.9(13) . . . . ?
O1 W1 N2 W2 -115.0(5) . . . . ?
O1 W1 N2 C12 109.4(19) . . . . ?
O1 C24 C25 F2 77.1(19) . . . . ?
O1 C24 C25 F3 -41.9(19) . . . . ?
O1 C24 C25 F4 -160.7(15) . . . . ?
O1 C24 C26 F5 -42(2) . . . . ?
O1 C24 C26 F6 76.2(18) . . . . ?
O1 C24 C26 F7 -168.4(15) . . . . ?
O1 C24 C27 F8 75(2) . . . . ?
O1 C24 C27 F9 -45(2) . . . . ?
O1 C24 C27 F10 -164.0(17) . . . . ?
N1 W1 N2 W2 -39.4(5) . . . . ?
N1 W1 N2 C12 -175(2) . . . . ?
N1 C1 C2 C3 -7(2) . . . . ?
N1 C1 C2 C5 171.4(15) . . . . ?
N1 C1 C8 C7 -171.3(17) . . . . ?
N1 C1 C8 C9 12(3) . . . . ?
N2 C12 C13 C14 -1(2) . . . . ?
N2 C12 C13 C17 -179.5(14) . . . . ?
N2 C12 C20 C19 178.9(14) . . . . ?
N2 C12 C20 C21 -10(2) . . . . ?
N3 W1 N2 W2 126.8(5) . . . . ?
N3 W1 N2 C12 -9(2) . . . . ?
N3 C28 C29 C30 -2(2) . . . . ?
N3 C28 C29 C33 -179.6(14) . . . . ?
N3 C28 C36 C35 -179.3(15) . . . . ?
N3 C28 C36 C37 1(2) . . . . ?
N4 C40 C41 C42 -3(2) . . . . ?
N4 C40 C41 C45 178.7(15) . . . . ?
N4 C40 C48 C47 -179.5(15) . . . . ?
N4 C40 C48 C49 6(2) . . . . ?
N5 C52 C53 C54 6(3) . . . . ?
C1 C2 C3 W1 55.6(15) . . . . ?
C1 C2 C3 W2 -29.6(18) . . . . ?
C1 C2 C3 C4 -176.6(15) . . . . ?
C1 C2 C5 C6 3(3) . . . . ?
C1 C8 C9 C10 -149.2(16) . . . . ?
C1 C8 C9 C11 87(2) . . . . ?
C2 C1 C8 C7 4(3) . . . . ?
C2 C1 C8 C9 -172.8(16) . . . . ?
C2 C5 C6 C7 -1(2) . . . . ?
C3 W1 N2 W2 26.2(6) . . . . ?
C3 W1 N2 C12 -109(2) . . . . ?
C3 C2 C5 C6 -178.9(16) . . . . ?
C5 C2 C3 W1 -122.4(17) . . . . ?
C5 C2 C3 W2 152.4(15) . . . . ?
C5 C2 C3 C4 5(3) . . . . ?
C5 C6 C7 C8 1(3) . . . . ?
C6 C7 C8 C1 -2(3) . . . . ?
C6 C7 C8 C9 174.7(16) . . . . ?
C7 C8 C9 C10 34(2) . . . . ?
C7 C8 C9 C11 -89.5(19) . . . . ?
C8 C1 C2 C3 177.1(16) . . . . ?
C8 C1 C2 C5 -5(3) . . . . ?
C12 C13 C14 W2 6.5(17) . . . . ?
C12 C13 C14 C15 -68.0(18) . . . . ?
C12 C13 C14 C16 152.7(14) . . . . ?
C12 C13 C17 C18 1(2) . . . . ?
C12 C20 C21 C22 -86.7(18) . . . . ?
C12 C20 C21 C23 149.1(15) . . . . ?
C13 C12 C20 C19 -4(2) . . . . ?
C13 C12 C20 C21 167.7(14) . . . . ?
C13 C14 C15 W2 108.7(12) . . . . ?
C13 C17 C18 C19 -5(2) . . . . ?
C14 C13 C17 C18 -177.5(14) . . . . ?
C16 C14 C15 W2 -112.7(14) . . . . ?
C17 C13 C14 W2 -174.7(12) . . . . ?
C17 C13 C14 C15 110.8(17) . . . . ?
C17 C13 C14 C16 -29(2) . . . . ?
C17 C18 C19 C20 4(2) . . . . ?
C18 C19 C20 C12 1(2) . . . . ?
C18 C19 C20 C21 -171.2(14) . . . . ?
C19 C20 C21 C22 84.8(18) . . . . ?
C19 C20 C21 C23 -39(2) . . . . ?
C20 C12 C13 C14 -178.1(14) . . . . ?
C20 C12 C13 C17 3(2) . . . . ?
C25 C24 C26 F5 -163.0(15) . . . . ?
C25 C24 C26 F6 -44.5(19) . . . . ?
C25 C24 C26 F7 70.9(19) . . . . ?
C25 C24 C27 F8 -163.3(15) . . . . ?
C25 C24 C27 F9 77(2) . . . . ?
C25 C24 C27 F10 -43(2) . . . . ?
C26 C24 C25 F2 -163.4(15) . . . . ?
C26 C24 C25 F3 77.7(18) . . . . ?
C26 C24 C25 F4 -41(2) . . . . ?
C26 C24 C27 F8 -44(2) . . . . ?
C26 C24 C27 F9 -163.6(17) . . . . ?
C26 C24 C27 F10 77(2) . . . . ?
C27 C24 C25 F2 -44(2) . . . . ?
C27 C24 C25 F3 -162.8(14) . . . . ?
C27 C24 C25 F4 78.3(19) . . . . ?
C27 C24 C26 F5 77(2) . . . . ?
C27 C24 C26 F6 -164.2(15) . . . . ?
C27 C24 C26 F7 -49(2) . . . . ?
C28 C29 C30 C31 -94.9(18) . . . . ?
C28 C29 C30 C32 141.5(15) . . . . ?
C28 C29 C33 C34 -1(2) . . . . ?
C28 C36 C37 C38 112.8(18) . . . . ?
C28 C36 C37 C39 -127.1(17) . . . . ?
C29 C28 C36 C35 1(2) . . . . ?
C29 C28 C36 C37 -178.9(15) . . . . ?
C29 C33 C34 C35 0(3) . . . . ?
C30 C29 C33 C34 -178.7(15) . . . . ?
C33 C29 C30 C31 83.1(18) . . . . ?
C33 C29 C30 C32 -41(2) . . . . ?
C33 C34 C35 C36 1(3) . . . . ?
C34 C35 C36 C28 -2(3) . . . . ?
C34 C35 C36 C37 178.1(17) . . . . ?
C35 C36 C37 C38 -67(2) . . . . ?
C35 C36 C37 C39 53(2) . . . . ?
C36 C28 C29 C30 178.0(14) . . . . ?
C36 C28 C29 C33 0(2) . . . . ?
C40 C41 C42 C43 124.6(17) . . . . ?
C40 C41 C42 C44 -113.8(17) . . . . ?
C40 C41 C45 C46 0(3) . . . . ?
C40 C48 C49 C50 111.8(18) . . . . ?
C40 C48 C49 C51 -123.5(17) . . . . ?
C41 C40 C48 C47 -2(2) . . . . ?
C41 C40 C48 C49 -176.6(15) . . . . ?
C41 C45 C46 C47 -1(3) . . . . ?
C42 C41 C45 C46 -178.7(15) . . . . ?
C45 C41 C42 C43 -57(2) . . . . ?
C45 C41 C42 C44 65.0(19) . . . . ?
C45 C46 C47 C48 0(3) . . . . ?
C46 C47 C48 C40 1(3) . . . . ?
C46 C47 C48 C49 176.3(15) . . . . ?
C47 C48 C49 C50 -63(2) . . . . ?
C47 C48 C49 C51 62(2) . . . . ?
C48 C40 C41 C42 179.9(15) . . . . ?
C48 C40 C41 C45 1(2) . . . . ?
C52 N5 C56 C55 4(3) . . . . ?
C52 C53 C54 C55 -3(3) . . . . ?
C53 C54 C55 C56 1(2) . . . . ?
C54 C55 C56 N5 -1(3) . . . . ?
C56 N5 C52 C53 -6(3) . . . . ?
C58 O2 C59 C60 -162(5) . . . . ?
C59 O2 C58 C57 -178(5) . . . . ?
C62 O3 C63 C64 -162(57) . . . . ?
C63 O3 C62 C61 120(18) . . . . ?

loop_
_twin_individual_id
_twin_individual_mass_fraction_refined
1 0.758(18)
2 0.242(18)
